data_7118132
loop_
_publ_author_name
'Boer, Stephanie A.'
'Turner, David R.'

_publ_section_title
;
 Self-selecting homochiral quadruple-stranded helicates and control of
 supramolecular chirality.
;
_journal_issue 98
_journal_name_full 'Chemical communications (Cambridge, England)'
_journal_page_first 17375
_journal_page_last 17378
_journal_paper_doi 10.1039/c5cc07422c
_journal_volume 51
_journal_year 2015
_chemical_absolute_configuration syn
_chemical_formula_moiety 'C116 H108 D12 Cu4 N8 O44 S6, 2(C2 D6 O S)'
_chemical_formula_sum 'C120 H108 Cu4 D24 N8 O46 S8'
_chemical_formula_weight 2957.12
_space_group_crystal_system triclinic
_space_group_IT_number 1
_space_group_name_Hall 'P 1'
_space_group_name_H-M_alt 'P 1'
_symmetry_space_group_name_Hall 'P 1'
_symmetry_space_group_name_H-M 'P 1'
_atom_sites_solution_hydrogens mixed
_audit_creation_method SHELXL-2014/7
_audit_update_record
;
2015-09-03 deposited with the CCDC.
2015-09-25 downloaded from the CCDC.
;
_cell_angle_alpha 72.648(7)
_cell_angle_beta 65.229(3)
_cell_angle_gamma 89.532(12)
_cell_formula_units_Z 1
_cell_length_a 15.638(3)
_cell_length_b 15.8320(6)
_cell_length_c 18.4820(19)
_cell_measurement_reflns_used 101474
_cell_measurement_temperature 100(2)
_cell_measurement_theta_max 27.960
_cell_measurement_theta_min 1.456
_cell_volume 3929.5(9)
_computing_cell_refinement 'XDS (Kabsch, 1993)'
_computing_data_collection 'BluIce (McPhillips, 2002)'
_computing_data_reduction 'XDS (Kabsch, 1993)'
_computing_structure_refinement 'SHELXL-2014/7 (Sheldrick, 2014)'
_computing_structure_solution 'SHELXS-2014/7 (Sheldrick, 2014)'
_diffrn_ambient_temperature 100(2)
_diffrn_measured_fraction_theta_full 0.992
_diffrn_measured_fraction_theta_max 0.986
_diffrn_measurement_device_type 'ADSC Quantum 210r'
_diffrn_measurement_method 'Phi Scan'
_diffrn_radiation_type Synchrotron
_diffrn_radiation_wavelength 0.7108
_diffrn_reflns_av_R_equivalents 0.0588
_diffrn_reflns_av_unetI/netI 0.0483
_diffrn_reflns_laue_measured_fraction_full 0.992
_diffrn_reflns_laue_measured_fraction_max 0.986
_diffrn_reflns_limit_h_max 20
_diffrn_reflns_limit_h_min -20
_diffrn_reflns_limit_k_max 20
_diffrn_reflns_limit_k_min -20
_diffrn_reflns_limit_l_max 24
_diffrn_reflns_limit_l_min -24
_diffrn_reflns_number 101474
_diffrn_reflns_point_group_measured_fraction_full 0.985
_diffrn_reflns_point_group_measured_fraction_max 0.976
_diffrn_reflns_theta_full 26.000
_diffrn_reflns_theta_max 27.960
_diffrn_reflns_theta_min 1.456
_diffrn_source 'MX1 beamline Australian Synchrotron'
_exptl_absorpt_coefficient_mu 0.715
_exptl_absorpt_correction_type none
_exptl_crystal_colour blue
_exptl_crystal_density_diffrn 1.250
_exptl_crystal_description block
_exptl_crystal_F_000 1520
_exptl_crystal_size_max 0.02
_exptl_crystal_size_mid 0.02
_exptl_crystal_size_min 0.01
_platon_squeeze_details
;
Voids 2 and 6 are within the cage, all others are between cages.
2 + 6 calculate to approx. 3 DMSO molecules or 18 water molecules.
Concordant analysis difficult to obtain with certainty.
;
_refine_diff_density_max 1.318
_refine_diff_density_min -0.729
_refine_diff_density_rms 0.090
_refine_ls_abs_structure_details
;
 Flack x determined using 12502 quotients [(I+)-(I-)]/[(I+)+(I-)]
 (Parsons, Flack and Wagner, Acta Cryst. B69 (2013) 249-259).
;
_refine_ls_abs_structure_Flack 0.046(4)
_refine_ls_extinction_method none
_refine_ls_goodness_of_fit_ref 1.037
_refine_ls_hydrogen_treatment constr
_refine_ls_matrix_type full
_refine_ls_number_parameters 1808
_refine_ls_number_reflns 36907
_refine_ls_number_restraints 192
_refine_ls_restrained_S_all 1.045
_refine_ls_R_factor_all 0.0966
_refine_ls_R_factor_gt 0.0830
_refine_ls_shift/su_max 0.004
_refine_ls_shift/su_mean 0.000
_refine_ls_structure_factor_coef Fsqd
_refine_ls_weighting_details 'w=1/[\s^2^(Fo^2^)+(0.1800P)^2^+1.4427P] where P=(Fo^2^+2Fc^2^)/3'
_refine_ls_weighting_scheme calc
_refine_ls_wR_factor_gt 0.2378
_refine_ls_wR_factor_ref 0.2555
_reflns_Friedel_coverage 0.981
_reflns_friedel_fraction_full 0.978
_reflns_friedel_fraction_max 0.967
_reflns_number_gt 30085
_reflns_number_total 36907
_reflns_threshold_expression 'I > 2\s(I)'
_cod_data_source_file c5cc07422c2.cif
_cod_data_source_block dmso_sq
_cod_database_code 7118132
_shelx_shelxl_version_number 2014/7
_shelx_space_group_comment
;
The symmetry employed for this shelxl refinement is uniquely defined
by the following loop, which should always be used as a source of
symmetry information in preference to the above space-group names.
They are only intended as comments.
;
_platon_squeeze_void_probe_radius 1.20

loop_
_space_group_symop_operation_xyz
'x, y, z'

loop_
_atom_site_label
_atom_site_type_symbol
_atom_site_fract_x
_atom_site_fract_y
_atom_site_fract_z
_atom_site_U_iso_or_equiv
_atom_site_adp_type
_atom_site_occupancy
_atom_site_site_symmetry_order
_atom_site_calc_flag
_atom_site_refinement_flags_posn
_atom_site_refinement_flags_adp
_atom_site_refinement_flags_occupancy
_atom_site_disorder_assembly
_atom_site_disorder_group
Cu1 Cu 0.80764(5) 0.07430(5) 0.95091(5) 0.0496(2) Uani 1 1 d . . . . .
Cu2 Cu 0.85330(6) 0.16416(6) 0.79058(6) 0.0545(2) Uani 1 1 d . . . . .
Cu3 Cu 0.98336(9) 0.40189(7) 0.35531(6) 0.0686(3) Uani 1 1 d . . . . .
Cu4 Cu 1.02982(6) 0.49175(6) 0.19464(5) 0.0528(2) Uani 1 1 d . . . . .
S1 S 0.5855(3) 0.6473(2) 0.70689(19) 0.0891(9) Uani 1 1 d . . . . .
S2 S 0.4866(2) 0.0124(5) 0.5930(2) 0.136(2) Uani 1 1 d . . . . .
S3 S 1.24569(17) -0.09008(14) 0.43526(14) 0.0649(5) Uani 1 1 d . . . . .
S4 S 1.36171(17) 0.56328(19) 0.54227(17) 0.0764(6) Uani 1 1 d . . . . .
S5A S 0.9780(7) 0.1512(6) 0.6008(5) 0.109(3) Uani 0.469(8) 1 d D U P A 1
S5B S 0.8219(8) 0.3396(7) 0.6786(5) 0.142(4) Uani 0.531(8) 1 d D U P A 2
S6A S 0.8417(9) 0.4098(7) 0.5354(6) 0.135(4) Uani 0.469(8) 1 d D U P A 1
S6B S 1.0257(6) 0.2249(4) 0.4745(3) 0.0933(19) Uani 0.531(8) 1 d D U P A 2
O1 O 0.8419(5) 0.1957(5) 0.9514(5) 0.0727(18) Uani 1 1 d . . . . .
O2 O 0.8631(6) 0.2708(5) 0.8182(6) 0.079(2) Uani 1 1 d . . . . .
O3 O 0.6880(8) 0.3525(8) 0.9138(6) 0.104(3) Uani 1 1 d . . . . .
O4 O 0.9861(8) 0.5241(7) 0.7532(10) 0.126(4) Uani 1 1 d . . . . .
O5 O 0.4992(7) 0.6192(7) 0.7841(5) 0.099(3) Uani 1 1 d . . . . .
O6 O 0.6103(10) 0.7397(6) 0.6581(7) 0.118(4) Uani 1 1 d . . . . .
O7 O 0.5723(6) 0.3692(7) 0.4906(7) 0.103(3) Uani 1 1 d . . . . .
O8 O 0.7864(6) 0.6169(8) 0.3738(6) 0.108(3) Uani 1 1 d . . . . .
O9 O 0.8554(6) 0.4279(7) 0.3726(6) 0.097(3) Uani 1 1 d . . . . .
O10 O 0.8933(5) 0.4877(6) 0.2333(5) 0.079(2) Uani 1 1 d . . . . .
O11 O 0.9429(4) 0.0568(3) 0.9093(3) 0.0502(11) Uani 1 1 d . . . . .
O12 O 0.9817(4) 0.1501(4) 0.7770(4) 0.0582(12) Uani 1 1 d . . . . .
O13 O 1.2279(6) 0.1136(5) 0.6315(4) 0.084(2) Uani 1 1 d . . . . .
O14 O 1.1159(6) 0.2605(5) 0.8255(4) 0.088(2) Uani 1 1 d . . . . .
O15 O 1.3573(6) 0.5849(5) 0.6118(6) 0.093(2) Uani 1 1 d . . . . .
O16 O 1.4481(5) 0.5862(6) 0.4666(6) 0.100(3) Uani 1 1 d . . . . .
O17 O 1.2194(9) 0.6200(7) 0.2920(6) 0.113(3) Uani 1 1 d . . . . .
O18 O 0.9664(10) 0.6941(8) 0.4879(9) 0.137(5) Uani 1 1 d . . . . .
O19 O 1.0120(5) 0.5202(6) 0.3613(5) 0.078(2) Uani 1 1 d . . . . .
O20 O 1.0297(6) 0.5948(5) 0.2332(5) 0.0742(18) Uani 1 1 d . . . . .
O21 O 0.7825(4) -0.0286(4) 0.9189(3) 0.0529(11) Uani 1 1 d . . . . .
O22 O 0.8408(5) 0.0471(4) 0.7792(4) 0.0617(14) Uani 1 1 d . . . . .
O23 O 0.9919(4) -0.0837(5) 0.7700(4) 0.0650(13) Uani 1 1 d . . . . .
O24 O 0.7665(5) -0.1260(5) 0.6821(5) 0.0768(17) Uani 1 1 d . . . . .
O25 O 1.2978(5) -0.1310(5) 0.4802(5) 0.0796(18) Uani 1 1 d . . . . .
O26 O 1.2492(7) -0.1154(5) 0.3660(4) 0.087(2) Uani 1 1 d . . . . .
O27 O 1.3641(5) 0.3616(4) 0.3391(4) 0.0716(16) Uani 1 1 d . . . . .
O28 O 1.2010(5) 0.2485(4) 0.2267(4) 0.0663(14) Uani 1 1 d . . . . .
O29 O 1.1606(5) 0.4791(4) 0.1841(4) 0.0601(13) Uani 1 1 d . . . . .
O30 O 1.1169(6) 0.3887(4) 0.3155(4) 0.0688(16) Uani 1 1 d . . . . .
O31 O 0.6799(5) 0.1057(6) 0.9661(5) 0.077(2) Uani 1 1 d . . . . .
O32 O 0.7170(5) 0.1658(5) 0.8287(6) 0.0727(18) Uani 1 1 d . . . . .
O33 O 0.5661(6) 0.0041(5) 0.8746(5) 0.0796(18) Uani 1 1 d . . . . .
O34 O 0.4979(16) 0.2882(8) 0.8117(17) 0.217(11) Uani 1 1 d . . . . .
O35 O 0.4575(7) -0.0857(13) 0.6478(8) 0.169(7) Uani 1 1 d . . . . .
O36 O 0.4374(6) 0.0562(18) 0.5479(7) 0.238(12) Uani 1 1 d . . . . .
O37 O 0.9674(5) 0.0448(5) 0.3587(4) 0.0752(17) Uani 1 1 d . . . . .
O38 O 0.7857(6) 0.2538(6) 0.2941(5) 0.088(2) Uani 1 1 d . . . . .
O39 O 0.9624(6) 0.3000(5) 0.3232(4) 0.0784(19) Uani 1 1 d . . . . .
O40 O 1.0240(5) 0.3737(4) 0.1832(4) 0.0647(14) Uani 1 1 d . . . . .
O41 O 0.7574(6) 0.0036(8) 1.0804(5) 0.100(3) Uani 1 1 d D . . . .
H41A H 0.8049 -0.0073 1.0953 0.150 Uiso 1 1 d DR U . . .
H41B H 0.7366 -0.0548 1.0972 0.150 Uiso 1 1 d DR U . . .
O42 O 1.0693(6) 0.5712(5) 0.0679(5) 0.0766(18) Uani 1 1 d . . . . .
H42A H 1.0365 0.6164 0.0595 0.115 Uiso 1 1 d R U . . .
H42B H 1.0695 0.5435 0.0319 0.115 Uiso 1 1 d R U . . .
O43A O 0.907(2) 0.3504(18) 0.4874(12) 0.123(8) Uani 0.469(8) 1 d . U P A 1
O43B O 0.8689(17) 0.2601(14) 0.6808(9) 0.132(8) Uani 0.531(8) 1 d . U P A 2
O44A O 0.9144(19) 0.2135(13) 0.6524(8) 0.113(8) Uani 0.469(8) 1 d . U P A 1
O44B O 0.9634(15) 0.3033(10) 0.4777(7) 0.099(5) Uani 0.531(8) 1 d . U P A 2
N1 N 0.8407(9) 0.4241(6) 0.8537(10) 0.108(4) Uani 1 1 d . U . . .
N2 N 0.6867(6) 0.4917(8) 0.4109(6) 0.095(3) Uani 1 1 d . . . . .
N3 N 1.1654(4) 0.1656(5) 0.7454(4) 0.0579(14) Uani 1 1 d . . . . .
N4 N 1.0779(10) 0.6608(7) 0.3792(8) 0.105(4) Uani 1 1 d . . . . .
N5 N 0.8601(4) -0.1077(4) 0.7471(4) 0.0528(13) Uani 1 1 d . . . . .
N6 N 1.2867(5) 0.3267(4) 0.2679(4) 0.0568(14) Uani 1 1 d . . . . .
N7 N 0.5316(6) 0.1458(6) 0.8628(6) 0.077(2) Uani 1 1 d . . . . .
N8 N 0.8960(4) 0.1576(4) 0.3041(4) 0.0536(13) Uani 1 1 d . . . . .
C1 C 0.8598(8) 0.2659(7) 0.8855(10) 0.086(3) Uani 1 1 d . . . . .
C2 C 0.8873(10) 0.3558(7) 0.8933(9) 0.086(3) Uani 1 1 d . . . . .
H2 H 0.9578 0.3727 0.8614 0.104 Uiso 1 1 calc R U . . .
C3 C 0.8564(11) 0.3571(8) 0.9824(9) 0.092(3) Uani 1 1 d . . . . .
H3A H 0.8767 0.3052 1.0140 0.110 Uiso 1 1 calc R U . . .
H3B H 0.7862 0.3515 1.0110 0.110 Uiso 1 1 calc R U . . .
C41 C 1.3591(7) 0.4008(8) 0.5162(6) 0.073(2) Uani 1 1 d . . . . .
H41 H 1.4033 0.4330 0.4601 0.087 Uiso 1 1 calc R U . . .
C4 C 0.8997(12) 0.4451(10) 0.9839(10) 0.118(4) Uani 1 1 d D U . . .
H4 H 0.8852 0.4964 0.9456 0.142 Uiso 1 1 calc R U . . .
C5 C 0.8444(19) 0.4470(11) 1.0721(12) 0.150(7) Uani 1 1 d D U . . .
H5A H 0.7764 0.4422 1.0863 0.225 Uiso 1 1 calc R U . . .
H5B H 0.8562 0.3968 1.1114 0.225 Uiso 1 1 calc R U . . .
H5C H 0.8644 0.5033 1.0760 0.225 Uiso 1 1 calc R U . . .
C6 C 1.0076(15) 0.4519(13) 0.9500(15) 0.154(6) Uani 1 1 d D U . . .
H6A H 1.0353 0.4500 0.8923 0.230 Uiso 1 1 calc R U . . .
H6B H 1.0325 0.5084 0.9503 0.230 Uiso 1 1 calc R U . . .
H6C H 1.0243 0.4019 0.9857 0.230 Uiso 1 1 calc R U . . .
C7 C 0.7487(10) 0.4154(8) 0.8644(9) 0.084(3) Uani 1 1 d D . . . .
C8 C 0.8984(11) 0.5030(8) 0.7824(13) 0.110(5) Uani 1 1 d . U . . .
C9 C 0.8297(9) 0.5515(7) 0.7568(9) 0.085(3) Uani 1 1 d . U . . .
C10 C 0.7412(8) 0.5003(7) 0.8051(7) 0.075(3) Uani 1 1 d D . . . .
C11 C 0.6633(8) 0.5246(9) 0.7922(6) 0.080(3) Uani 1 1 d . . . . .
H11 H 0.6037 0.4874 0.8214 0.096 Uiso 1 1 calc R U . . .
C12 C 0.6790(8) 0.6107(7) 0.7311(6) 0.072(2) Uani 1 1 d . . . . .
C13 C 0.7630(9) 0.6632(9) 0.6864(9) 0.087(3) Uani 1 1 d . . . . .
H13 H 0.7692 0.7196 0.6462 0.104 Uiso 1 1 calc R U . . .
C14 C 0.8419(11) 0.6334(8) 0.7001(11) 0.103(4) Uani 1 1 d . . . . .
H14 H 0.9020 0.6696 0.6705 0.124 Uiso 1 1 calc R U . . .
C15 C 0.6569(9) 0.6151(8) 0.5585(7) 0.081(3) Uani 1 1 d . . . . .
H15 H 0.7002 0.6683 0.5354 0.097 Uiso 1 1 calc R U . . .
C16 C 0.5863(8) 0.5854(8) 0.6422(6) 0.078(3) Uani 1 1 d . . . . .
C17 C 0.5219(9) 0.5099(9) 0.6772(7) 0.085(3) Uani 1 1 d . . . . .
H17 H 0.4772 0.4938 0.7347 0.102 Uiso 1 1 calc R U . . .
C18 C 0.5211(10) 0.4579(10) 0.6313(7) 0.099(4) Uani 1 1 d . . . . .
H18 H 0.4753 0.4065 0.6544 0.119 Uiso 1 1 calc R U . . .
C19 C 0.5915(6) 0.4838(8) 0.5474(6) 0.074(2) Uani 1 1 d . . . . .
C20 C 0.6574(7) 0.5580(7) 0.5116(6) 0.073(2) Uani 1 1 d . . . . .
C21 C 0.7179(8) 0.5654(11) 0.4252(8) 0.100(4) Uani 1 1 d . . . . .
C22 C 0.6108(7) 0.4375(8) 0.4843(8) 0.081(3) Uani 1 1 d . . . . .
C23 C 0.7310(8) 0.4711(13) 0.3318(8) 0.127(6) Uani 1 1 d D U . . .
H23 H 0.6981 0.4126 0.3404 0.152 Uiso 1 1 calc R U . . .
C24 C 0.7159(9) 0.5429(16) 0.2633(9) 0.153(7) Uani 1 1 d D U . . .
H24A H 0.7434 0.5261 0.2114 0.184 Uiso 1 1 calc R U . . .
H24B H 0.7535 0.5995 0.2514 0.184 Uiso 1 1 calc R U . . .
C25A C 0.6142(13) 0.562(2) 0.2791(17) 0.232(11) Uani 1 1 d D U . . .
H25A H 0.5808 0.5733 0.3341 0.278 Uiso 1 1 calc R U . . .
C26A C 0.574(2) 0.474(3) 0.284(2) 0.279(14) Uani 1 1 d D U . . .
H26A H 0.5749 0.4265 0.3317 0.418 Uiso 1 1 calc R U . . .
H26B H 0.5083 0.4759 0.2908 0.418 Uiso 1 1 calc R U . . .
H26C H 0.6123 0.4608 0.2316 0.418 Uiso 1 1 calc R U . . .
C27A C 0.617(2) 0.642(3) 0.2069(19) 0.252(12) Uani 1 1 d D U . . .
H27A H 0.6442 0.6964 0.2089 0.378 Uiso 1 1 calc R U . . .
H27B H 0.6565 0.6329 0.1531 0.378 Uiso 1 1 calc R U . . .
H27C H 0.5525 0.6481 0.2124 0.378 Uiso 1 1 calc R U . . .
C28 C 0.8345(8) 0.4609(10) 0.3127(9) 0.091(4) Uani 1 1 d . . . . .
C29 C 1.0004(5) 0.0990(5) 0.8346(5) 0.0535(16) Uani 1 1 d . . . . .
C30 C 1.1061(6) 0.0844(6) 0.8079(6) 0.0614(18) Uani 1 1 d . . . . .
H30 H 1.1172 0.0379 0.7795 0.074 Uiso 1 1 calc R U . . .
C31 C 1.1339(6) 0.0506(6) 0.8799(7) 0.069(2) Uani 1 1 d . . . . .
H31A H 1.0875 -0.0015 0.9235 0.083 Uiso 1 1 calc R U . . .
H31B H 1.1302 0.0979 0.9056 0.083 Uiso 1 1 calc R U . . .
C32 C 1.2335(7) 0.0235(8) 0.8532(8) 0.078(2) Uani 1 1 d . . . . .
H32 H 1.2794 0.0770 0.8096 0.094 Uiso 1 1 calc R U . . .
C33 C 1.2566(8) -0.0029(12) 0.9281(10) 0.108(4) Uani 1 1 d . . . . .
H33A H 1.2476 0.0458 0.9522 0.162 Uiso 1 1 calc R U . . .
H33B H 1.2144 -0.0569 0.9708 0.162 Uiso 1 1 calc R U . . .
H33C H 1.3228 -0.0145 0.9099 0.162 Uiso 1 1 calc R U . . .
C34 C 1.2468(9) -0.0500(10) 0.8154(10) 0.102(4) Uani 1 1 d . . . . .
H34A H 1.3010 -0.0793 0.8191 0.152 Uiso 1 1 calc R U . . .
H34B H 1.2589 -0.0250 0.7561 0.152 Uiso 1 1 calc R U . . .
H34C H 1.1892 -0.0938 0.8461 0.152 Uiso 1 1 calc R U . . .
C35 C 1.1647(6) 0.2475(6) 0.7595(5) 0.0611(18) Uani 1 1 d . . . . .
C36 C 1.2202(5) 0.1743(5) 0.6608(5) 0.0545(15) Uani 1 1 d . . . . .
C37 C 1.2670(5) 0.2694(6) 0.6186(5) 0.0575(16) Uani 1 1 d . . . . .
C38 C 1.2341(5) 0.3130(5) 0.6777(5) 0.0534(14) Uani 1 1 d . . . . .
C39 C 1.2614(6) 0.4030(6) 0.6570(5) 0.0612(17) Uani 1 1 d . . . . .
H39 H 1.2368 0.4339 0.6968 0.073 Uiso 1 1 calc R U . . .
C40 C 1.3265(5) 0.4447(6) 0.5752(5) 0.0607(17) Uani 1 1 d . . . . .
C42 C 1.3292(7) 0.3112(7) 0.5365(5) 0.076(3) Uani 1 1 d . . . . .
H42 H 1.3505 0.2809 0.4960 0.091 Uiso 1 1 calc R U . . .
C43 C 1.2708(7) 0.6051(6) 0.4392(5) 0.070(2) Uani 1 1 d . . . . .
H43 H 1.3229 0.5888 0.3980 0.084 Uiso 1 1 calc R U . . .
C44 C 1.2701(6) 0.6049(6) 0.5165(5) 0.0631(18) Uani 1 1 d . . . . .
C45 C 1.1950(8) 0.6306(6) 0.5739(6) 0.071(2) Uani 1 1 d . . . . .
H45 H 1.1968 0.6304 0.6248 0.085 Uiso 1 1 calc R U . . .
C46 C 1.1182(9) 0.6565(7) 0.5611(7) 0.080(3) Uani 1 1 d . . . . .
H46 H 1.0673 0.6754 0.6009 0.096 Uiso 1 1 calc R U . . .
C47 C 1.1176(8) 0.6538(6) 0.4859(7) 0.072(2) Uani 1 1 d . . . . .
C48 C 1.1926(8) 0.6298(6) 0.4273(6) 0.069(2) Uani 1 1 d . . . . .
C49 C 1.1692(11) 0.6344(8) 0.3563(8) 0.089(3) Uani 1 1 d . . . . .
C50 C 1.0418(11) 0.6719(9) 0.4556(10) 0.097(4) Uani 1 1 d . . . . .
C51 C 1.0304(15) 0.6734(9) 0.3253(12) 0.128(6) Uani 1 1 d . U . . .
H51 H 0.9637 0.6819 0.3595 0.153 Uiso 1 1 calc R U . B 1
C52 C 1.071(2) 0.7550(11) 0.2483(15) 0.166(9) Uani 1 1 d D U . C 1
H52A H 1.0473 0.7523 0.2070 0.199 Uiso 1 1 calc R U . C 1
H52B H 1.1413 0.7616 0.2210 0.199 Uiso 1 1 calc R U . C 1
C53 C 1.034(2) 0.8349(13) 0.284(2) 0.227(14) Uani 1 1 d D U . C 1
H53 H 1.0648 0.8397 0.3209 0.272 Uiso 1 1 calc R U . C 1
C54 C 0.929(3) 0.839(2) 0.329(4) 0.41(5) Uani 1 1 d D U . C 1
H54A H 0.8992 0.7870 0.3798 0.609 Uiso 1 1 calc R U . C 1
H54B H 0.9193 0.8938 0.3445 0.609 Uiso 1 1 calc R U . C 1
H54C H 0.8992 0.8398 0.2912 0.609 Uiso 1 1 calc R U . C 1
C55 C 1.066(2) 0.9168(12) 0.211(2) 0.277(19) Uani 1 1 d D U . C 1
H55A H 1.1345 0.9213 0.1766 0.415 Uiso 1 1 calc R U . C 1
H55B H 1.0323 0.9149 0.1770 0.415 Uiso 1 1 calc R U . C 1
H55C H 1.0524 0.9688 0.2302 0.415 Uiso 1 1 calc R U . C 1
C56 C 1.0236(8) 0.5880(7) 0.3057(7) 0.074(3) Uani 1 1 d . . . . .
C57 C 0.8055(5) -0.0224(6) 0.8435(5) 0.0560(17) Uani 1 1 d . . . . .
C58 C 0.7859(6) -0.1078(6) 0.8282(6) 0.0620(19) Uani 1 1 d . . . . .
H58 H 0.7247 -0.1056 0.8231 0.074 Uiso 1 1 calc R U . . .
C59 C 0.7750(7) -0.1917(6) 0.8958(6) 0.068(2) Uani 1 1 d . . . . .
H59A H 0.7301 -0.1857 0.9503 0.081 Uiso 1 1 calc R U . . .
H59B H 0.8373 -0.1983 0.8973 0.081 Uiso 1 1 calc R U . . .
C60 C 0.7400(7) -0.2779(6) 0.8889(7) 0.076(2) Uani 1 1 d . . . . .
H60 H 0.7838 -0.2808 0.8320 0.092 Uiso 1 1 calc R U . . .
C61 C 0.7419(11) -0.3594(8) 0.9505(10) 0.104(4) Uani 1 1 d . . . . .
H61A H 0.8057 -0.3602 0.9481 0.155 Uiso 1 1 calc R U . . .
H61B H 0.6957 -0.3616 1.0070 0.155 Uiso 1 1 calc R U . . .
H61C H 0.7257 -0.4112 0.9378 0.155 Uiso 1 1 calc R U . . .
C62 C 0.6410(8) -0.2772(8) 0.8929(8) 0.090(3) Uani 1 1 d . . . . .
H62A H 0.5992 -0.2584 0.9405 0.135 Uiso 1 1 calc R U . . .
H62B H 0.6159 -0.3373 0.9005 0.135 Uiso 1 1 calc R U . . .
H62C H 0.6440 -0.2354 0.8404 0.135 Uiso 1 1 calc R U . . .
C63 C 0.9596(5) -0.0949(5) 0.7241(5) 0.0536(15) Uani 1 1 d . . . . .
C64 C 0.8425(5) -0.1167(5) 0.6802(5) 0.0545(15) Uani 1 1 d D . . . .
C65 C 0.9379(6) -0.1139(5) 0.6121(5) 0.0607(17) Uani 1 1 d D . . . .
C66 C 0.9623(8) -0.1236(7) 0.5347(7) 0.076(2) Uani 1 1 d . . . . .
H66 H 0.9148 -0.1358 0.5185 0.091 Uiso 1 1 calc R U . . .
C67 C 1.0580(8) -0.1152(6) 0.4807(6) 0.068(2) Uani 1 1 d . . . . .
H67 H 1.0770 -0.1191 0.4259 0.082 Uiso 1 1 calc R U . . .
C68 C 1.1247(7) -0.1012(5) 0.5073(5) 0.0611(17) Uani 1 1 d . . . . .
C69 C 1.1006(6) -0.0927(5) 0.5866(5) 0.0579(16) Uani 1 1 d . . . . .
H69 H 1.1477 -0.0824 0.6039 0.070 Uiso 1 1 calc R U . . .
C70 C 1.0065(6) -0.1002(5) 0.6375(5) 0.0536(15) Uani 1 1 d . . . . .
C71 C 1.2446(5) 0.0819(5) 0.3446(5) 0.0536(14) Uani 1 1 d . . . . .
H71 H 1.2096 0.0573 0.3226 0.064 Uiso 1 1 calc R U . . .
C72 C 1.2775(6) 0.0278(5) 0.4006(5) 0.0580(16) Uani 1 1 d . . . . .
C73 C 1.3307(7) 0.0615(6) 0.4323(6) 0.069(2) Uani 1 1 d . . . . .
H73 H 1.3519 0.0222 0.4695 0.083 Uiso 1 1 calc R U . . .
C74 C 1.3523(7) 0.1520(6) 0.4095(6) 0.069(2) Uani 1 1 d . . . . .
H74 H 1.3898 0.1764 0.4296 0.083 Uiso 1 1 calc R U . . .
C75 C 1.3183(5) 0.2079(5) 0.3558(5) 0.0546(15) Uani 1 1 d . . . . .
C76 C 1.2664(5) 0.1735(5) 0.3233(4) 0.0515(14) Uani 1 1 d . . . . .
C77 C 1.2452(6) 0.2501(5) 0.2663(5) 0.0565(15) Uani 1 1 d . . . . .
C78 C 1.3284(6) 0.3065(5) 0.3226(5) 0.0551(15) Uani 1 1 d . . . . .
C79 C 1.2815(7) 0.4168(6) 0.2197(6) 0.066(2) Uani 1 1 d . . . . .
H79 H 1.3064 0.4594 0.2390 0.079 Uiso 1 1 calc R U . . .
C80 C 1.3428(7) 0.4388(7) 0.1268(6) 0.069(2) Uani 1 1 d . . . . .
H80A H 1.3244 0.4923 0.0954 0.082 Uiso 1 1 calc R U . . .
H80B H 1.3333 0.3884 0.1084 0.082 Uiso 1 1 calc R U . . .
C81 C 1.4509(11) 0.4571(11) 0.1065(10) 0.110(4) Uani 1 1 d D . . . .
H81 H 1.4669 0.4046 0.1425 0.131 Uiso 1 1 calc R U . . .
C82 C 1.5081(11) 0.4625(12) 0.0111(12) 0.128(6) Uani 1 1 d . . . . .
H82A H 1.4908 0.4071 0.0040 0.192 Uiso 1 1 calc R U . . .
H82B H 1.4924 0.5132 -0.0247 0.192 Uiso 1 1 calc R U . . .
H82C H 1.5764 0.4704 -0.0049 0.192 Uiso 1 1 calc R U . . .
C83 C 1.4732(16) 0.5401(14) 0.1235(13) 0.157(9) Uani 1 1 d D . . . .
H83A H 1.5264 0.5332 0.1388 0.236 Uiso 1 1 calc R U . . .
H83B H 1.4172 0.5488 0.1699 0.236 Uiso 1 1 calc R U . . .
H83C H 1.4905 0.5921 0.0728 0.236 Uiso 1 1 calc R U . . .
C84 C 1.1753(7) 0.4271(6) 0.2437(6) 0.064(2) Uani 1 1 d . . . . .
C85 C 0.6586(7) 0.1395(7) 0.9075(8) 0.072(3) Uani 1 1 d . . . . .
C86 C 0.5575(8) 0.1583(10) 0.9263(9) 0.091(4) Uani 1 1 d . . . . .
H86 H 0.5566 0.2229 0.9214 0.109 Uiso 1 1 calc R U . . .
C87 C 0.4887(8) 0.1064(11) 1.0145(9) 0.092(4) Uani 1 1 d . . . . .
H87A H 0.5157 0.1118 1.0530 0.111 Uiso 1 1 calc R U . . .
H87B H 0.4827 0.0425 1.0192 0.111 Uiso 1 1 calc R U . . .
C88 C 0.3901(9) 0.1342(13) 1.0444(12) 0.122(5) Uani 1 1 d D U . . .
H88 H 0.3622 0.1254 1.0070 0.146 Uiso 1 1 calc R U . . .
C89 C 0.3856(14) 0.227(2) 1.044(3) 0.223(14) Uani 1 1 d . U . . .
H89A H 0.3192 0.2379 1.0639 0.334 Uiso 1 1 calc R U . . .
H89B H 0.4120 0.2369 1.0803 0.334 Uiso 1 1 calc R U . . .
H89C H 0.4225 0.2669 0.9859 0.334 Uiso 1 1 calc R U . . .
C90 C 0.3305(15) 0.066(2) 1.1350(12) 0.202(11) Uani 1 1 d D U . . .
H90A H 0.3355 0.0048 1.1328 0.304 Uiso 1 1 calc R U . . .
H90B H 0.3552 0.0741 1.1736 0.304 Uiso 1 1 calc R U . . .
H90C H 0.2638 0.0758 1.1552 0.304 Uiso 1 1 calc R U . . .
C91 C 0.5415(6) 0.0683(6) 0.8426(6) 0.0604(17) Uani 1 1 d . . . . .
C92 C 0.5082(8) 0.2159(7) 0.8058(11) 0.096(4) Uani 1 1 d . . . . .
C93 C 0.4918(8) 0.1707(7) 0.7531(9) 0.085(3) Uani 1 1 d . . . . .
C94 C 0.5140(5) 0.0880(5) 0.7703(5) 0.0555(15) Uani 1 1 d . . . . .
C95 C 0.5109(6) 0.0310(7) 0.7272(5) 0.0653(19) Uani 1 1 d . . . . .
H95 H 0.5245 -0.0286 0.7421 0.078 Uiso 1 1 calc R U . . .
C96 C 0.4870(6) 0.0658(10) 0.6609(6) 0.087(3) Uani 1 1 d . U . . .
C97 C 0.4633(9) 0.1503(12) 0.6413(10) 0.113(5) Uani 1 1 d . U . . .
H97 H 0.4453 0.1707 0.5965 0.136 Uiso 1 1 calc R U . . .
C98 C 0.4652(11) 0.2063(10) 0.6854(12) 0.118(5) Uani 1 1 d . U . . .
H98 H 0.4498 0.2654 0.6717 0.142 Uiso 1 1 calc R U . . .
C99 C 0.6473(7) 0.1020(12) 0.4561(7) 0.099(4) Uani 1 1 d . . . . .
H99 H 0.6098 0.1463 0.4433 0.119 Uiso 1 1 calc R U . . .
C100 C 0.6058(7) 0.0240(11) 0.5265(7) 0.090(4) Uani 1 1 d . . . . .
C101 C 0.6618(8) -0.0422(9) 0.5456(8) 0.087(3) Uani 1 1 d . . . . .
H101 H 0.6322 -0.0952 0.5922 0.104 Uiso 1 1 calc R U . . .
C102 C 0.7584(9) -0.0303(7) 0.4973(7) 0.081(3) Uani 1 1 d . . . . .
H102 H 0.7977 -0.0718 0.5114 0.097 Uiso 1 1 calc R U . . .
C103 C 0.7960(6) 0.0472(5) 0.4255(6) 0.0576(16) Uani 1 1 d . . . . .
C104 C 0.7440(6) 0.1124(7) 0.4061(6) 0.0644(19) Uani 1 1 d . . . . .
C105 C 0.8976(5) 0.0776(5) 0.3617(5) 0.0562(16) Uani 1 1 d . . . . .
C106 C 0.8040(6) 0.1824(6) 0.3304(5) 0.0632(19) Uani 1 1 d . . . . .
C107 C 0.9801(7) 0.2147(5) 0.2340(6) 0.0619(19) Uani 1 1 d . . . . .
H107 H 1.0368 0.1857 0.2351 0.074 Uiso 1 1 calc R U . . .
C108 C 0.9793(7) 0.2221(6) 0.1498(6) 0.0634(19) Uani 1 1 d . . . . .
H10A H 0.9158 0.2344 0.1534 0.076 Uiso 1 1 calc R U . . .
H10B H 1.0263 0.2732 0.1051 0.076 Uiso 1 1 calc R U . . .
C109 C 1.0021(7) 0.1387(6) 0.1255(6) 0.0654(19) Uani 1 1 d . . . . .
H109 H 0.9653 0.0864 0.1769 0.078 Uiso 1 1 calc R U . . .
C110 C 1.1060(10) 0.1285(12) 0.0973(11) 0.110(5) Uani 1 1 d . . . . .
H11A H 1.1180 0.0739 0.0821 0.164 Uiso 1 1 calc R U . . .
H11B H 1.1444 0.1802 0.0483 0.164 Uiso 1 1 calc R U . . .
H11C H 1.1233 0.1249 0.1432 0.164 Uiso 1 1 calc R U . . .
C111 C 0.9717(8) 0.1351(8) 0.0580(7) 0.078(2) Uani 1 1 d . . . . .
H11D H 0.9030 0.1361 0.0790 0.116 Uiso 1 1 calc R U . . .
H11E H 0.9877 0.0801 0.0443 0.116 Uiso 1 1 calc R U . . .
H11F H 1.0050 0.1868 0.0073 0.116 Uiso 1 1 calc R U . . .
C112 C 0.9878(7) 0.3040(6) 0.2478(6) 0.0616(18) Uani 1 1 d . . . . .
C113 C 0.929(2) 0.1401(16) 0.5374(15) 0.120(9) Uani 0.469(8) 1 d D U P A 1
D11A D 0.9646 0.1027 0.5044 0.180 Uiso 0.469(8) 1 calc R U P A 1
D11B D 0.8627 0.1121 0.5720 0.180 Uiso 0.469(8) 1 calc R U P A 1
D11C D 0.9308 0.1992 0.4993 0.180 Uiso 0.469(8) 1 calc R U P A 1
C115 C 1.086(2) 0.255(3) 0.5207(19) 0.130(9) Uani 0.531(8) 1 d D U P A 2
D11D D 1.1310 0.2123 0.5251 0.196 Uiso 0.531(8) 1 calc R U P A 2
D11E D 1.1207 0.3148 0.4871 0.196 Uiso 0.531(8) 1 calc R U P A 2
D11F D 1.0416 0.2543 0.5772 0.196 Uiso 0.531(8) 1 calc R U P A 2
C114 C 1.080(3) 0.167(6) 0.505(3) 0.22(3) Uani 0.469(8) 1 d D U P A 1
D11G D 1.0946 0.1094 0.4979 0.323 Uiso 0.469(8) 1 calc R U P A 1
D11H D 1.0672 0.2040 0.4583 0.323 Uiso 0.469(8) 1 calc R U P A 1
D11I D 1.1333 0.1979 0.5059 0.323 Uiso 0.469(8) 1 calc R U P A 1
C117 C 0.8992(18) 0.4315(13) 0.5950(11) 0.175(7) Uani 1 1 d D U . . .
D11M D 0.8671 0.4849 0.5938 0.262 Uiso 0.531(8) 1 calc R U P A 2
D11N D 0.9562 0.4410 0.6028 0.262 Uiso 0.531(8) 1 calc R U P A 2
D11O D 0.9175 0.4197 0.5417 0.262 Uiso 0.531(8) 1 calc R U P A 2
D11J D 0.8629 0.4689 0.6277 0.262 Uiso 0.469(8) 1 calc R U P A 1
D11K D 0.9026 0.3749 0.6333 0.262 Uiso 0.469(8) 1 calc R U P A 1
D11L D 0.9636 0.4625 0.5566 0.262 Uiso 0.469(8) 1 calc R U P A 1
C118 C 0.7531(14) 0.3330(13) 0.6205(12) 0.158(6) Uani 1 1 d D U . . .
D11P D 0.7076 0.3640 0.6554 0.237 Uiso 0.469(8) 1 calc R U P A 1
D11Q D 0.7203 0.2989 0.6010 0.237 Uiso 0.469(8) 1 calc R U P A 1
D11R D 0.7806 0.2923 0.6538 0.237 Uiso 0.469(8) 1 calc R U P A 1
D11S D 0.7186 0.3848 0.6160 0.237 Uiso 0.531(8) 1 calc R U P A 2
D11T D 0.7962 0.3326 0.5640 0.237 Uiso 0.531(8) 1 calc R U P A 2
D11U D 0.7076 0.2781 0.6505 0.237 Uiso 0.531(8) 1 calc R U P A 2
S8 S 0.1011(6) 0.6902(4) 0.7661(4) 0.0923(17) Uani 0.5 1 d D U P D 1
O46 O 0.0308(19) 0.7211(9) 0.7316(11) 0.139(8) Uani 0.5 1 d D U P D 1
C124 C 0.054(2) 0.7052(18) 0.8673(12) 0.090(6) Uani 0.5 1 d D U P D 1
D12A D 0.0971 0.6860 0.8935 0.135 Uiso 0.5 1 calc R U P D 1
D12B D 0.0479 0.7684 0.8607 0.135 Uiso 0.5 1 calc R U P D 1
D12C D -0.0085 0.6693 0.9032 0.135 Uiso 0.5 1 calc R U P D 1
C125 C 0.1995(16) 0.7548(18) 0.733(3) 0.209(18) Uani 0.5 1 d D U P D 1
D12D D 0.2373 0.7249 0.7611 0.313 Uiso 0.5 1 calc R U P D 1
D12E D 0.2357 0.7677 0.6716 0.313 Uiso 0.5 1 calc R U P D 1
D12F D 0.1848 0.8108 0.7446 0.313 Uiso 0.5 1 calc R U P D 1
S9 S 0.4505(5) 0.8540(7) 0.0899(6) 0.123(3) Uani 0.5 1 d . U P E 2
O47 O 0.458(3) 0.775(3) 0.061(3) 0.22(2) Uani 0.5 1 d . U P E 2
C122 C 0.5587(15) 0.883(2) 0.0812(17) 0.102(8) Uani 0.5 1 d . U P E 2
D12G D 0.5571 0.9355 0.0998 0.153 Uiso 0.5 1 calc R U P E 2
D12H D 0.5762 0.8335 0.1164 0.153 Uiso 0.5 1 calc R U P E 2
D12I D 0.6057 0.8983 0.0223 0.153 Uiso 0.5 1 calc R U P E 2
C123 C 0.401(2) 0.803(2) 0.215(2) 0.167(14) Uani 0.5 1 d . U P E 2
D12J D 0.3938 0.8514 0.2386 0.251 Uiso 0.5 1 calc R U P E 2
D12K D 0.3386 0.7671 0.2381 0.251 Uiso 0.5 1 calc R U P E 2
D12L D 0.4450 0.7649 0.2286 0.251 Uiso 0.5 1 calc R U P E 2
S7 S 0.5686(9) 0.1215(10) 0.2132(7) 0.162(5) Uani 0.5 1 d . U P F 1
O45 O 0.5826(16) 0.033(2) 0.1940(13) 0.143(10) Uani 0.5 1 d D U P F 1
C120 C 0.625(3) 0.190(3) 0.1262(18) 0.162(19) Uani 0.5 1 d D U P F 1
D12M D 0.6211 0.2499 0.1302 0.243 Uiso 0.5 1 calc R U P F 1
D12N D 0.6912 0.1789 0.1039 0.243 Uiso 0.5 1 calc R U P F 1
D12O D 0.5978 0.1836 0.0883 0.243 Uiso 0.5 1 calc R U P F 1
C121 C 0.625(5) 0.104(4) 0.269(3) 0.18(2) Uani 0.5 1 d D U P F 1
D12P D 0.5864 0.0597 0.3239 0.277 Uiso 0.5 1 calc R U P F 1
D12Q D 0.6844 0.0811 0.2404 0.277 Uiso 0.5 1 calc R U P F 1
D12R D 0.6402 0.1598 0.2761 0.277 Uiso 0.5 1 calc R U P F 1
S10 S 0.3203(5) 0.6621(4) 0.9820(5) 0.0998(18) Uani 0.5 1 d D U P G 2
O48 O 0.2553(17) 0.631(2) 0.9543(12) 0.158(9) Uani 0.5 1 d D U P G 2
C126 C 0.3908(15) 0.7671(17) 0.905(2) 0.127(9) Uani 0.5 1 d . U P G 2
D12S D 0.4342 0.7873 0.9247 0.191 Uiso 0.5 1 calc R U P G 2
D12T D 0.4277 0.7585 0.8509 0.191 Uiso 0.5 1 calc R U P G 2
D12U D 0.3486 0.8120 0.8996 0.191 Uiso 0.5 1 calc R U P G 2
C127 C 0.265(2) 0.6986(18) 1.064(2) 0.103(6) Uani 0.5 1 d . U P G 2
D12V D 0.3114 0.7186 1.0796 0.155 Uiso 0.5 1 calc R U P G 2
D12W D 0.2317 0.7486 1.0479 0.155 Uiso 0.5 1 calc R U P G 2
D12X D 0.2185 0.6501 1.1113 0.155 Uiso 0.5 1 calc R U P G 2
C116 C 0.983(3) 0.119(2) 0.493(3) 0.26(3) Uani 0.531(8) 1 d D U P A 2
D11V D 1.0341 0.0814 0.4875 0.389 Uiso 0.531(8) 1 calc R U P A 2
D11W D 0.9313 0.0957 0.5499 0.389 Uiso 0.531(8) 1 calc R U P A 2
D11X D 0.9590 0.1182 0.4518 0.389 Uiso 0.531(8) 1 calc R U P A 2

loop_
_atom_site_aniso_label
_atom_site_aniso_U_11
_atom_site_aniso_U_22
_atom_site_aniso_U_33
_atom_site_aniso_U_23
_atom_site_aniso_U_13
_atom_site_aniso_U_12
Cu1 0.0475(4) 0.0644(5) 0.0461(4) -0.0296(4) -0.0211(3) 0.0088(3)
Cu2 0.0640(5) 0.0515(4) 0.0511(5) -0.0162(4) -0.0282(4) 0.0047(4)
Cu3 0.0930(8) 0.0735(6) 0.0373(5) -0.0238(4) -0.0227(5) 0.0097(5)
Cu4 0.0658(5) 0.0550(4) 0.0407(4) -0.0213(3) -0.0222(4) 0.0109(4)
S1 0.121(2) 0.104(2) 0.0663(15) -0.0425(14) -0.0528(16) 0.0498(18)
S2 0.0522(12) 0.295(7) 0.084(2) -0.094(3) -0.0273(13) -0.009(2)
S3 0.0783(12) 0.0567(10) 0.0547(11) -0.0250(8) -0.0200(9) 0.0221(9)
S4 0.0630(11) 0.0885(15) 0.0679(13) -0.0113(11) -0.0285(10) -0.0158(10)
S5A 0.133(6) 0.125(6) 0.075(4) -0.043(4) -0.044(4) 0.065(5)
S5B 0.173(8) 0.133(6) 0.094(5) -0.036(4) -0.037(5) 0.086(6)
S6A 0.191(9) 0.120(6) 0.080(4) -0.049(4) -0.037(5) 0.056(6)
S6B 0.135(5) 0.077(3) 0.061(3) -0.026(2) -0.035(3) 0.033(3)
O1 0.075(4) 0.080(4) 0.102(5) -0.060(4) -0.055(4) 0.029(3)
O2 0.086(4) 0.068(4) 0.114(6) -0.045(4) -0.060(4) 0.020(3)
O3 0.118(7) 0.137(8) 0.086(5) -0.050(5) -0.064(5) 0.079(6)
O4 0.124(8) 0.082(5) 0.199(12) -0.030(6) -0.105(9) 0.004(5)
O5 0.110(6) 0.136(7) 0.074(4) -0.058(5) -0.046(4) 0.067(5)
O6 0.200(11) 0.087(5) 0.112(7) -0.043(5) -0.103(8) 0.038(6)
O7 0.088(5) 0.122(7) 0.114(7) -0.065(6) -0.039(5) -0.006(5)
O8 0.087(5) 0.154(8) 0.077(5) -0.044(5) -0.024(4) -0.022(5)
O9 0.085(5) 0.136(7) 0.065(5) -0.059(5) -0.010(4) -0.001(5)
O10 0.061(3) 0.103(5) 0.076(4) -0.054(4) -0.017(3) 0.006(3)
O11 0.050(2) 0.051(2) 0.047(3) -0.022(2) -0.015(2) 0.0055(19)
O12 0.058(3) 0.058(3) 0.044(3) -0.015(2) -0.010(2) -0.003(2)
O13 0.121(6) 0.072(4) 0.063(4) -0.039(3) -0.033(4) 0.033(4)
O14 0.106(5) 0.072(4) 0.054(3) -0.032(3) 0.003(3) -0.020(3)
O15 0.100(5) 0.093(5) 0.111(6) -0.023(4) -0.076(5) -0.017(4)
O16 0.064(4) 0.107(6) 0.091(5) 0.004(4) -0.024(4) -0.029(4)
O17 0.161(9) 0.125(7) 0.075(5) -0.039(5) -0.066(6) 0.016(6)
O18 0.192(11) 0.163(9) 0.198(11) -0.146(9) -0.159(10) 0.139(9)
O19 0.089(4) 0.107(5) 0.082(5) -0.067(5) -0.053(4) 0.047(4)
O20 0.095(5) 0.077(4) 0.091(5) -0.048(4) -0.064(4) 0.029(3)
O21 0.055(3) 0.061(3) 0.050(3) -0.029(2) -0.023(2) 0.004(2)
O22 0.078(4) 0.066(3) 0.045(3) -0.026(2) -0.026(3) 0.004(3)
O23 0.058(3) 0.089(4) 0.064(3) -0.039(3) -0.031(3) 0.012(3)
O24 0.068(3) 0.096(4) 0.083(4) -0.035(4) -0.043(3) -0.002(3)
O25 0.087(4) 0.070(4) 0.072(4) -0.020(3) -0.028(3) 0.036(3)
O26 0.127(6) 0.072(4) 0.061(4) -0.040(3) -0.027(4) 0.033(4)
O27 0.092(4) 0.067(3) 0.072(4) -0.026(3) -0.049(3) 0.002(3)
O28 0.081(4) 0.070(3) 0.077(4) -0.033(3) -0.055(3) 0.024(3)
O29 0.080(4) 0.060(3) 0.047(3) -0.016(2) -0.035(3) 0.024(3)
O30 0.111(5) 0.060(3) 0.046(3) -0.024(2) -0.040(3) 0.027(3)
O31 0.056(3) 0.117(6) 0.091(5) -0.066(4) -0.040(3) 0.031(3)
O32 0.066(3) 0.082(4) 0.102(5) -0.047(4) -0.055(4) 0.020(3)
O33 0.109(5) 0.080(4) 0.072(4) -0.032(3) -0.055(4) 0.017(4)
O34 0.30(2) 0.089(7) 0.43(3) -0.108(12) -0.30(2) 0.095(10)
O35 0.069(5) 0.34(2) 0.110(8) -0.143(11) 0.003(5) -0.052(8)
O36 0.060(4) 0.61(4) 0.077(6) -0.134(13) -0.042(4) 0.076(10)
O37 0.072(4) 0.080(4) 0.075(4) -0.020(3) -0.038(3) 0.042(3)
O38 0.089(4) 0.110(5) 0.069(4) -0.026(4) -0.039(3) 0.064(4)
O39 0.121(6) 0.064(3) 0.046(3) -0.016(3) -0.034(3) -0.006(3)
O40 0.083(4) 0.066(3) 0.053(3) -0.027(3) -0.031(3) 0.016(3)
O41 0.093(5) 0.146(8) 0.043(4) -0.021(4) -0.020(3) -0.025(5)
O42 0.101(5) 0.079(4) 0.060(4) -0.016(3) -0.049(4) 0.000(4)
O43A 0.147(16) 0.132(15) 0.057(9) -0.027(9) -0.018(9) 0.052(13)
O43B 0.155(14) 0.121(11) 0.041(6) 0.003(7) 0.009(7) 0.066(10)
O44A 0.192(19) 0.103(10) 0.019(5) -0.011(6) -0.030(7) 0.062(12)
O44B 0.168(13) 0.084(8) 0.023(5) -0.012(5) -0.026(6) 0.043(8)
N1 0.141(8) 0.074(5) 0.197(12) -0.073(6) -0.136(9) 0.060(5)
N2 0.055(4) 0.155(9) 0.081(5) -0.076(6) -0.011(4) -0.010(5)
N3 0.049(3) 0.068(4) 0.053(3) -0.032(3) -0.010(2) 0.001(3)
N4 0.183(11) 0.090(6) 0.135(9) -0.078(6) -0.128(9) 0.068(7)
N5 0.051(3) 0.062(3) 0.053(3) -0.032(3) -0.021(2) 0.007(2)
N6 0.074(4) 0.054(3) 0.061(4) -0.023(3) -0.044(3) 0.020(3)
N7 0.075(4) 0.085(5) 0.106(6) -0.051(5) -0.058(5) 0.021(4)
N8 0.056(3) 0.054(3) 0.064(4) -0.024(3) -0.036(3) 0.021(2)
C1 0.081(6) 0.065(5) 0.139(11) -0.043(6) -0.066(7) 0.035(5)
C2 0.110(8) 0.076(6) 0.130(10) -0.055(6) -0.090(8) 0.046(6)
C3 0.122(9) 0.077(6) 0.110(9) -0.043(6) -0.074(8) 0.044(6)
C41 0.064(5) 0.094(6) 0.047(4) -0.023(4) -0.013(3) 0.016(4)
C4 0.188(13) 0.086(7) 0.129(10) -0.040(8) -0.112(11) 0.044(9)
C5 0.30(2) 0.099(9) 0.163(12) -0.089(10) -0.168(13) 0.088(12)
C6 0.190(12) 0.127(12) 0.212(18) -0.051(13) -0.153(13) -0.015(12)
C7 0.106(8) 0.089(7) 0.095(8) -0.047(6) -0.068(7) 0.046(6)
C8 0.115(9) 0.074(6) 0.210(15) -0.081(7) -0.113(10) 0.045(6)
C9 0.101(7) 0.080(6) 0.122(9) -0.069(6) -0.070(7) 0.036(5)
C10 0.089(6) 0.095(6) 0.088(6) -0.066(5) -0.059(5) 0.052(5)
C11 0.084(6) 0.118(8) 0.064(5) -0.055(5) -0.040(4) 0.047(6)
C12 0.096(6) 0.087(6) 0.063(5) -0.044(4) -0.049(5) 0.037(5)
C13 0.094(7) 0.084(6) 0.099(8) -0.054(6) -0.042(6) 0.025(6)
C14 0.118(9) 0.072(6) 0.146(12) -0.070(7) -0.059(9) 0.022(6)
C15 0.096(7) 0.098(7) 0.063(5) -0.032(5) -0.043(5) 0.006(5)
C16 0.092(6) 0.099(7) 0.059(5) -0.036(5) -0.042(5) 0.037(5)
C17 0.088(6) 0.111(8) 0.059(5) -0.026(5) -0.037(5) 0.005(6)
C18 0.106(8) 0.123(9) 0.058(5) -0.027(6) -0.026(5) -0.015(7)
C19 0.060(4) 0.102(7) 0.068(5) -0.036(5) -0.030(4) 0.015(4)
C20 0.066(5) 0.097(6) 0.066(5) -0.047(5) -0.026(4) 0.011(4)
C21 0.067(5) 0.161(12) 0.079(7) -0.068(8) -0.018(5) -0.012(6)
C22 0.063(5) 0.103(7) 0.090(7) -0.058(6) -0.029(5) 0.008(5)
C23 0.058(5) 0.254(17) 0.094(7) -0.124(10) -0.010(5) -0.010(7)
C24 0.069(6) 0.33(2) 0.090(8) -0.127(11) -0.025(6) 0.020(9)
C25A 0.076(8) 0.50(3) 0.156(16) -0.135(18) -0.064(10) 0.042(13)
C26A 0.151(19) 0.53(3) 0.140(19) -0.13(2) -0.040(16) -0.047(18)
C27A 0.143(18) 0.51(3) 0.170(19) -0.147(19) -0.100(16) 0.075(18)
C28 0.065(5) 0.117(9) 0.082(8) -0.065(7) -0.003(5) -0.005(5)
C29 0.044(3) 0.058(4) 0.058(4) -0.028(3) -0.015(3) 0.002(3)
C30 0.048(4) 0.063(4) 0.063(5) -0.026(3) -0.012(3) 0.001(3)
C31 0.050(4) 0.070(5) 0.083(6) -0.036(4) -0.019(4) 0.011(3)
C32 0.055(4) 0.086(6) 0.089(7) -0.032(5) -0.025(4) 0.010(4)
C33 0.054(5) 0.146(12) 0.111(10) -0.041(9) -0.024(6) 0.023(6)
C34 0.077(6) 0.105(8) 0.112(9) -0.040(7) -0.028(6) 0.043(6)
C35 0.057(4) 0.069(4) 0.051(4) -0.031(3) -0.011(3) -0.005(3)
C36 0.053(3) 0.062(4) 0.053(4) -0.028(3) -0.022(3) 0.018(3)
C37 0.054(3) 0.074(4) 0.045(3) -0.023(3) -0.020(3) 0.025(3)
C38 0.050(3) 0.066(4) 0.047(3) -0.021(3) -0.021(3) 0.003(3)
C39 0.057(4) 0.073(4) 0.047(4) -0.015(3) -0.019(3) -0.010(3)
C40 0.048(3) 0.073(4) 0.053(4) -0.013(3) -0.019(3) 0.000(3)
C42 0.067(5) 0.082(5) 0.049(4) -0.014(4) -0.003(3) 0.031(4)
C43 0.080(5) 0.077(5) 0.050(4) -0.014(3) -0.030(4) -0.006(4)
C44 0.073(5) 0.060(4) 0.057(4) -0.010(3) -0.034(4) -0.007(3)
C45 0.095(6) 0.067(5) 0.064(5) -0.025(4) -0.044(5) 0.001(4)
C46 0.112(7) 0.084(6) 0.083(6) -0.054(5) -0.062(6) 0.034(5)
C47 0.112(7) 0.056(4) 0.086(6) -0.039(4) -0.069(6) 0.024(4)
C48 0.101(6) 0.056(4) 0.060(5) -0.018(3) -0.046(4) 0.002(4)
C49 0.137(10) 0.085(6) 0.078(7) -0.037(5) -0.069(7) 0.020(6)
C50 0.143(11) 0.100(8) 0.125(10) -0.080(8) -0.100(9) 0.060(8)
C51 0.244(17) 0.099(7) 0.181(13) -0.102(8) -0.186(14) 0.110(9)
C52 0.33(3) 0.097(9) 0.206(17) -0.072(9) -0.22(2) 0.059(12)
C53 0.26(3) 0.111(11) 0.46(4) -0.140(18) -0.26(3) 0.090(15)
C54 0.33(4) 0.13(2) 0.52(8) 0.02(3) -0.05(4) 0.12(3)
C55 0.26(3) 0.086(10) 0.45(4) -0.151(17) -0.08(3) 0.019(14)
C56 0.102(7) 0.082(6) 0.090(7) -0.060(6) -0.069(6) 0.054(5)
C57 0.049(3) 0.066(4) 0.061(4) -0.038(4) -0.021(3) 0.004(3)
C58 0.060(4) 0.073(5) 0.064(5) -0.044(4) -0.023(3) 0.003(3)
C59 0.064(4) 0.064(5) 0.072(5) -0.031(4) -0.020(4) 0.003(4)
C60 0.080(6) 0.062(4) 0.076(6) -0.035(4) -0.016(4) 0.007(4)
C61 0.119(10) 0.067(6) 0.111(10) -0.032(6) -0.035(8) 0.006(6)
C62 0.090(7) 0.086(6) 0.088(7) -0.049(6) -0.018(5) -0.020(5)
C63 0.054(3) 0.068(4) 0.053(4) -0.034(3) -0.027(3) 0.015(3)
C64 0.055(4) 0.048(3) 0.071(5) -0.027(3) -0.032(3) 0.007(3)
C65 0.080(5) 0.056(4) 0.058(4) -0.027(3) -0.035(4) 0.009(3)
C66 0.093(6) 0.087(6) 0.077(6) -0.043(5) -0.052(5) 0.011(5)
C67 0.094(6) 0.073(5) 0.055(4) -0.032(4) -0.041(4) 0.016(4)
C68 0.082(5) 0.055(4) 0.046(4) -0.020(3) -0.025(3) 0.012(3)
C69 0.070(4) 0.058(4) 0.051(4) -0.025(3) -0.027(3) 0.014(3)
C70 0.066(4) 0.056(3) 0.053(4) -0.031(3) -0.030(3) 0.015(3)
C71 0.058(4) 0.058(4) 0.050(3) -0.023(3) -0.024(3) 0.015(3)
C72 0.069(4) 0.060(4) 0.048(4) -0.023(3) -0.025(3) 0.025(3)
C73 0.087(6) 0.070(5) 0.067(5) -0.030(4) -0.045(5) 0.033(4)
C74 0.081(5) 0.078(5) 0.073(5) -0.035(4) -0.050(5) 0.026(4)
C75 0.059(4) 0.059(4) 0.059(4) -0.028(3) -0.033(3) 0.017(3)
C76 0.052(3) 0.060(4) 0.045(3) -0.020(3) -0.022(3) 0.012(3)
C77 0.064(4) 0.063(4) 0.061(4) -0.032(3) -0.036(3) 0.020(3)
C78 0.063(4) 0.062(4) 0.061(4) -0.029(3) -0.040(3) 0.023(3)
C79 0.079(5) 0.058(4) 0.069(5) -0.016(4) -0.043(4) 0.017(4)
C80 0.080(5) 0.071(5) 0.065(5) -0.025(4) -0.040(4) 0.020(4)
C81 0.100(9) 0.127(11) 0.097(9) -0.028(8) -0.045(7) 0.029(8)
C82 0.081(8) 0.122(11) 0.135(13) -0.047(10) -0.001(8) 0.019(7)
C83 0.162(17) 0.20(2) 0.111(12) -0.057(13) -0.054(12) -0.063(15)
C84 0.092(6) 0.066(4) 0.058(5) -0.029(4) -0.049(4) 0.027(4)
C85 0.068(5) 0.087(6) 0.104(8) -0.066(6) -0.053(5) 0.029(4)
C86 0.084(6) 0.127(9) 0.135(10) -0.105(9) -0.075(7) 0.052(6)
C87 0.071(6) 0.151(11) 0.103(8) -0.088(9) -0.051(6) 0.041(6)
C88 0.083(7) 0.196(14) 0.165(12) -0.124(11) -0.084(8) 0.069(8)
C89 0.099(11) 0.257(18) 0.40(4) -0.24(2) -0.104(18) 0.096(14)
C90 0.142(15) 0.37(3) 0.114(11) -0.122(13) -0.050(9) 0.171(18)
C91 0.067(4) 0.063(4) 0.071(5) -0.032(4) -0.041(4) 0.021(3)
C92 0.085(7) 0.069(6) 0.173(13) -0.061(7) -0.079(8) 0.029(5)
C93 0.082(6) 0.075(6) 0.112(8) -0.019(5) -0.063(6) 0.017(5)
C94 0.048(3) 0.064(4) 0.058(4) -0.016(3) -0.029(3) 0.005(3)
C95 0.065(4) 0.086(5) 0.057(4) -0.025(4) -0.036(4) 0.010(4)
C96 0.054(4) 0.162(9) 0.045(4) -0.027(5) -0.025(3) 0.001(5)
C97 0.077(6) 0.138(10) 0.096(9) 0.021(7) -0.051(7) -0.006(7)
C98 0.107(9) 0.100(8) 0.150(13) 0.008(7) -0.090(10) 0.015(7)
C99 0.055(4) 0.200(14) 0.061(5) -0.053(7) -0.036(4) 0.045(6)
C100 0.055(4) 0.166(12) 0.062(5) -0.050(6) -0.029(4) 0.004(6)
C101 0.074(6) 0.094(7) 0.078(6) -0.034(6) -0.016(5) -0.008(5)
C102 0.093(7) 0.069(5) 0.065(5) -0.016(4) -0.023(5) 0.000(5)
C103 0.056(4) 0.055(4) 0.070(5) -0.027(3) -0.031(3) 0.014(3)
C104 0.053(4) 0.093(6) 0.062(4) -0.036(4) -0.031(3) 0.021(4)
C105 0.054(4) 0.057(4) 0.068(4) -0.033(3) -0.028(3) 0.020(3)
C106 0.069(4) 0.076(5) 0.059(4) -0.027(4) -0.038(4) 0.037(4)
C107 0.075(5) 0.054(4) 0.081(5) -0.034(4) -0.049(4) 0.022(3)
C108 0.069(4) 0.060(4) 0.071(5) -0.029(4) -0.034(4) 0.013(3)
C109 0.073(5) 0.066(4) 0.076(5) -0.034(4) -0.042(4) 0.030(4)
C110 0.090(7) 0.140(12) 0.146(12) -0.089(10) -0.067(8) 0.064(8)
C111 0.081(6) 0.090(6) 0.074(6) -0.038(5) -0.037(5) 0.010(5)
C112 0.079(5) 0.057(4) 0.059(4) -0.022(3) -0.037(4) 0.004(3)
C113 0.21(2) 0.084(15) 0.109(17) -0.063(14) -0.091(17) 0.067(17)
C115 0.113(15) 0.17(2) 0.081(14) -0.038(16) -0.021(12) 0.018(15)
C114 0.18(2) 0.38(8) 0.12(2) -0.13(3) -0.058(14) 0.05(2)
C117 0.279(18) 0.136(11) 0.102(9) -0.073(8) -0.053(10) 0.049(11)
C118 0.183(12) 0.152(12) 0.124(11) -0.036(9) -0.060(9) 0.094(9)
S8 0.149(5) 0.064(2) 0.075(3) -0.032(2) -0.052(3) 0.014(3)
O46 0.34(3) 0.055(6) 0.114(12) -0.050(7) -0.174(17) 0.069(11)
C124 0.120(16) 0.102(15) 0.050(8) -0.023(9) -0.041(9) 0.004(12)
C125 0.101(12) 0.083(15) 0.29(4) -0.11(2) 0.093(15) -0.029(11)
S9 0.073(3) 0.164(7) 0.130(6) -0.096(6) -0.010(3) -0.013(4)
O47 0.17(3) 0.23(3) 0.23(3) -0.17(3) 0.00(3) -0.04(3)
C122 0.055(9) 0.13(2) 0.083(14) -0.003(13) -0.013(8) -0.013(10)
C123 0.12(2) 0.12(2) 0.126(11) -0.046(15) 0.084(15) -0.009(15)
S7 0.144(8) 0.208(11) 0.095(5) -0.076(7) 0.002(5) 0.034(8)
O45 0.109(14) 0.23(3) 0.090(13) -0.089(16) -0.015(10) -0.027(16)
C120 0.12(2) 0.28(5) 0.077(17) -0.08(2) -0.013(16) -0.05(3)
C121 0.27(5) 0.20(4) 0.14(3) -0.04(3) -0.15(4) 0.00(4)
S10 0.107(4) 0.069(3) 0.096(4) 0.011(2) -0.044(3) -0.007(3)
O48 0.123(13) 0.232(19) 0.065(9) -0.012(10) -0.014(8) -0.070(13)
C126 0.053(9) 0.084(10) 0.153(16) 0.039(10) -0.013(9) 0.017(6)
C127 0.095(15) 0.083(14) 0.114(11) -0.007(9) -0.045(9) -0.008(10)
C116 0.32(6) 0.127(16) 0.49(9) -0.10(2) -0.32(7) 0.064(18)

loop_
_atom_type_symbol
_atom_type_description
_atom_type_scat_dispersion_real
_atom_type_scat_dispersion_imag
_atom_type_scat_source
C C 0.0033 0.0016 'International Tables Vol C Tables 4.2.6.8 and 6.1.1.4'
D D 0.0000 0.0000 'International Tables Vol C Tables 4.2.6.8 and 6.1.1.4'
Cu Cu 0.3290 1.2590 'International Tables Vol C Tables 4.2.6.8 and 6.1.1.4'
H H 0.0000 0.0000 'International Tables Vol C Tables 4.2.6.8 and 6.1.1.4'
N N 0.0061 0.0033 'International Tables Vol C Tables 4.2.6.8 and 6.1.1.4'
O O 0.0106 0.0060 'International Tables Vol C Tables 4.2.6.8 and 6.1.1.4'
S S 0.1246 0.1234 'International Tables Vol C Tables 4.2.6.8 and 6.1.1.4'

loop_
_geom_angle_atom_site_label_1
_geom_angle_atom_site_label_2
_geom_angle_atom_site_label_3
_geom_angle
O11 Cu1 O31 167.4(3)
O11 Cu1 O21 89.0(2)
O31 Cu1 O21 89.1(3)
O11 Cu1 O1 89.7(2)
O31 Cu1 O1 88.9(3)
O21 Cu1 O1 164.9(3)
O11 Cu1 O41 100.7(3)
O31 Cu1 O41 91.9(4)
O21 Cu1 O41 96.0(3)
O1 Cu1 O41 99.0(4)
O11 Cu1 Cu2 84.76(16)
O31 Cu1 Cu2 82.6(3)
O21 Cu1 Cu2 83.02(17)
O1 Cu1 Cu2 81.9(2)
O41 Cu1 Cu2 174.4(3)
O2 Cu2 O12 88.8(3)
O2 Cu2 O22 171.7(3)
O12 Cu2 O22 89.4(3)
O2 Cu2 O32 90.0(3)
O12 Cu2 O32 168.2(3)
O22 Cu2 O32 90.1(3)
O2 Cu2 O43B 79.8(8)
O12 Cu2 O43B 104.9(7)
O22 Cu2 O43B 108.6(8)
O32 Cu2 O43B 86.4(7)
O2 Cu2 O44A 103.0(6)
O12 Cu2 O44A 86.5(7)
O22 Cu2 O44A 85.0(6)
O32 Cu2 O44A 105.2(7)
O2 Cu2 Cu1 86.6(3)
O12 Cu2 Cu1 83.36(17)
O22 Cu2 Cu1 85.12(18)
O32 Cu2 Cu1 84.8(3)
O43B Cu2 Cu1 163.8(5)
O44A Cu2 Cu1 165.9(5)
O30 Cu3 O9 168.9(3)
O30 Cu3 O39 89.5(3)
O9 Cu3 O39 89.2(4)
O30 Cu3 O19 89.5(3)
O9 Cu3 O19 89.3(3)
O39 Cu3 O19 167.2(3)
O30 Cu3 O43A 113.2(8)
O9 Cu3 O43A 77.8(8)
O39 Cu3 O43A 101.1(9)
O19 Cu3 O43A 91.1(8)
O30 Cu3 O44B 86.5(6)
O9 Cu3 O44B 104.4(6)
O39 Cu3 O44B 86.8(5)
O19 Cu3 O44B 105.9(5)
O30 Cu3 Cu4 84.68(18)
O9 Cu3 Cu4 84.3(3)
O39 Cu3 Cu4 83.11(19)
O19 Cu3 Cu4 84.1(2)
O43A Cu3 Cu4 161.5(7)
O44B Cu3 Cu4 166.7(4)
O10 Cu4 O40 90.6(3)
O10 Cu4 O20 88.8(3)
O40 Cu4 O20 166.7(3)
O10 Cu4 O29 166.1(3)
O40 Cu4 O29 87.9(3)
O20 Cu4 O29 89.6(3)
O10 Cu4 O42 97.0(3)
O40 Cu4 O42 99.2(3)
O20 Cu4 O42 94.1(3)
O29 Cu4 O42 96.9(3)
O10 Cu4 Cu3 83.8(3)
O40 Cu4 Cu3 84.52(19)
O20 Cu4 Cu3 82.2(2)
O29 Cu4 Cu3 82.29(17)
O42 Cu4 Cu3 176.2(2)
O6 S1 O5 119.0(7)
O6 S1 C12 108.6(7)
O5 S1 C12 107.6(5)
O6 S1 C16 108.9(6)
O5 S1 C16 109.6(6)
C12 S1 C16 101.5(4)
O36 S2 O35 122.2(11)
O36 S2 C96 110.2(10)
O35 S2 C96 103.5(6)
O36 S2 C100 110.1(7)
O35 S2 C100 106.6(8)
C96 S2 C100 102.3(5)
O25 S3 O26 120.5(4)
O25 S3 C68 109.0(4)
O26 S3 C68 107.8(5)
O25 S3 C72 108.1(4)
O26 S3 C72 108.7(4)
C68 S3 C72 100.8(4)
O15 S4 O16 120.0(5)
O15 S4 C44 110.1(5)
O16 S4 C44 108.3(5)
O15 S4 C40 108.3(5)
O16 S4 C40 107.7(5)
C44 S4 C40 100.7(4)
O44A S5A C113 105.7(14)
O44A S5A C114 137(3)
C113 S5A C114 78(2)
O43B S5B C117 109.9(12)
O43B S5B C118 104.0(15)
C117 S5B C118 91.2(10)
O43A S6A C118 102.9(14)
O43A S6A C117 103.6(15)
C118 S6A C117 94.3(10)
O44B S6B C115 96.1(17)
O44B S6B C116 123.4(17)
C115 S6B C116 125(2)
C1 O1 Cu1 120.2(7)
C1 O2 Cu2 120.5(8)
C28 O9 Cu3 122.3(7)
C28 O10 Cu4 122.1(9)
C29 O11 Cu1 119.8(5)
C29 O12 Cu2 123.0(5)
C56 O19 Cu3 122.4(6)
C56 O20 Cu4 123.4(7)
C57 O21 Cu1 121.9(5)
C57 O22 Cu2 121.0(5)
C84 O29 Cu4 121.4(6)
C84 O30 Cu3 122.7(6)
C85 O31 Cu1 124.1(7)
C85 O32 Cu2 121.8(6)
C112 O39 Cu3 123.1(6)
C112 O40 Cu4 121.0(5)
Cu1 O41 H41A 111.9
Cu1 O41 H41B 116.7
H41A O41 H41B 92.5
Cu4 O42 H42A 116.7
Cu4 O42 H42B 117.9
H42A O42 H42B 103.7
S6A O43A Cu3 119.1(14)
S5B O43B Cu2 123.5(10)
S5A O44A Cu2 118.5(9)
S6B O44B Cu3 117.4(7)
C7 N1 C8 111.9(9)
C7 N1 C2 126.8(12)
C8 N1 C2 119.9(11)
C22 N2 C21 110.4(8)
C22 N2 C23 124.6(10)
C21 N2 C23 124.9(10)
C36 N3 C35 111.8(7)
C36 N3 C30 123.7(7)
C35 N3 C30 124.0(6)
C50 N4 C49 112.6(9)
C50 N4 C51 125.3(13)
C49 N4 C51 122.2(11)
C64 N5 C63 111.7(6)
C64 N5 C58 124.2(6)
C63 N5 C58 124.1(6)
C78 N6 C77 111.8(6)
C78 N6 C79 125.3(7)
C77 N6 C79 122.8(6)
C91 N7 C92 112.8(8)
C91 N7 C86 121.9(9)
C92 N7 C86 124.6(9)
C105 N8 C106 110.7(7)
C105 N8 C107 124.6(6)
C106 N8 C107 124.0(6)
O2 C1 O1 129.7(10)
O2 C1 C2 115.0(11)
O1 C1 C2 115.1(12)
N1 C2 C3 107.2(10)
N1 C2 C1 107.0(8)
C3 C2 C1 115.7(12)
N1 C2 H2 108.9
C3 C2 H2 108.9
C1 C2 H2 108.9
C2 C3 C4 111.9(12)
C2 C3 H3A 109.2
C4 C3 H3A 109.2
C2 C3 H3B 109.2
C4 C3 H3B 109.2
H3A C3 H3B 107.9
C40 C41 C42 122.0(8)
C40 C41 H41 119.0
C42 C41 H41 119.0
C5 C4 C6 117.3(15)
C5 C4 C3 105.3(13)
C6 C4 C3 111.6(11)
C5 C4 H4 107.4
C6 C4 H4 107.4
C3 C4 H4 107.4
C4 C5 H5A 109.5
C4 C5 H5B 109.5
H5A C5 H5B 109.5
C4 C5 H5C 109.5
H5A C5 H5C 109.5
H5B C5 H5C 109.5
C4 C6 H6A 109.5
C4 C6 H6B 109.5
H6A C6 H6B 109.5
C4 C6 H6C 109.5
H6A C6 H6C 109.5
H6B C6 H6C 109.5
O3 C7 N1 125.7(10)
O3 C7 C10 129.4(11)
N1 C7 C10 104.8(12)
O4 C8 N1 126.4(12)
O4 C8 C9 129.0(15)
N1 C8 C9 104.5(11)
C14 C9 C10 121.8(11)
C14 C9 C8 130.1(13)
C10 C9 C8 108.1(12)
C11 C10 C9 122.2(11)
C11 C10 C7 127.7(12)
C9 C10 C7 109.9(9)
C10 C11 C12 114.3(11)
C10 C11 H11 122.9
C12 C11 H11 122.9
C13 C12 C11 124.4(10)
C13 C12 S1 117.1(9)
C11 C12 S1 118.4(9)
C12 C13 C14 118.8(13)
C12 C13 H13 120.6
C14 C13 H13 120.6
C9 C14 C13 118.2(13)
C9 C14 H14 120.9
C13 C14 H14 120.9
C16 C15 C20 113.7(10)
C16 C15 H15 123.2
C20 C15 H15 123.2
C17 C16 C15 124.7(10)
C17 C16 S1 118.4(8)
C15 C16 S1 116.9(9)
C18 C17 C16 121.1(11)
C18 C17 H17 119.4
C16 C17 H17 119.4
C17 C18 C19 116.5(12)
C17 C18 H18 121.7
C19 C18 H18 121.7
C20 C19 C18 123.4(10)
C20 C19 C22 108.2(9)
C18 C19 C22 128.4(11)
C19 C20 C15 120.5(9)
C19 C20 C21 109.1(9)
C15 C20 C21 130.3(10)
O8 C21 N2 122.4(10)
O8 C21 C20 130.6(11)
N2 C21 C20 106.7(10)
O7 C22 N2 124.5(10)
O7 C22 C19 129.9(11)
N2 C22 C19 105.5(9)
N2 C23 C28 108.1(9)
N2 C23 C24 109.0(13)
C28 C23 C24 115.1(12)
N2 C23 H23 108.2
C28 C23 H23 108.2
C24 C23 H23 108.2
C23 C24 C25A 118.9(16)
C23 C24 H24A 107.6
C25A C24 H24A 107.6
C23 C24 H24B 107.6
C25A C24 H24B 107.6
H24A C24 H24B 107.0
C26A C25A C27A 115(2)
C26A C25A C24 99(2)
C27A C25A C24 110(2)
C26A C25A H25A 110.7
C27A C25A H25A 110.7
C24 C25A H25A 110.7
C25A C26A H26A 109.5
C25A C26A H26B 109.5
H26A C26A H26B 109.5
C25A C26A H26C 109.5
H26A C26A H26C 109.5
H26B C26A H26C 109.5
C25A C27A H27A 109.5
C25A C27A H27B 109.5
H27A C27A H27B 109.5
C25A C27A H27C 109.5
H27A C27A H27C 109.5
H27B C27A H27C 109.5
O9 C28 O10 126.1(11)
O9 C28 C23 119.0(11)
O10 C28 C23 115.0(13)
O11 C29 O12 127.6(7)
O11 C29 C30 116.6(8)
O12 C29 C30 115.7(7)
N3 C30 C31 112.0(7)
N3 C30 C29 108.7(7)
C31 C30 C29 115.0(7)
N3 C30 H30 106.9
C31 C30 H30 106.9
C29 C30 H30 106.9
C30 C31 C32 113.6(8)
C30 C31 H31A 108.8
C32 C31 H31A 108.8
C30 C31 H31B 108.8
C32 C31 H31B 108.8
H31A C31 H31B 107.7
C34 C32 C33 110.4(11)
C34 C32 C31 113.6(9)
C33 C32 C31 109.3(9)
C34 C32 H32 107.8
C33 C32 H32 107.8
C31 C32 H32 107.8
C32 C33 H33A 109.5
C32 C33 H33B 109.5
H33A C33 H33B 109.5
C32 C33 H33C 109.5
H33A C33 H33C 109.5
H33B C33 H33C 109.5
C32 C34 H34A 109.5
C32 C34 H34B 109.5
H34A C34 H34B 109.5
C32 C34 H34C 109.5
H34A C34 H34C 109.5
H34B C34 H34C 109.5
O14 C35 N3 125.4(7)
O14 C35 C38 128.8(8)
N3 C35 C38 105.8(6)
O13 C36 N3 124.5(8)
O13 C36 C37 129.6(7)
N3 C36 C37 105.9(6)
C42 C37 C38 122.9(9)
C42 C37 C36 129.0(8)
C38 C37 C36 108.0(6)
C39 C38 C37 121.8(7)
C39 C38 C35 129.9(7)
C37 C38 C35 108.1(7)
C40 C39 C38 115.5(8)
C40 C39 H39 122.3
C38 C39 H39 122.3
C39 C40 C41 122.4(9)
C39 C40 S4 118.0(7)
C41 C40 S4 119.4(7)
C37 C42 C41 115.3(9)
C37 C42 H42 122.3
C41 C42 H42 122.3
C48 C43 C44 116.5(9)
C48 C43 H43 121.8
C44 C43 H43 121.8
C45 C44 C43 120.6(9)
C45 C44 S4 119.5(7)
C43 C44 S4 119.8(8)
C46 C45 C44 122.6(9)
C46 C45 H45 118.7
C44 C45 H45 118.7
C45 C46 C47 116.8(10)
C45 C46 H46 121.6
C47 C46 H46 121.6
C48 C47 C46 121.4(9)
C48 C47 C50 108.5(8)
C46 C47 C50 130.0(11)
C43 C48 C47 122.1(8)
C43 C48 C49 130.3(10)
C47 C48 C49 107.6(10)
O17 C49 N4 127.7(10)
O17 C49 C48 126.7(13)
N4 C49 C48 105.5(10)
O18 C50 N4 124.7(11)
O18 C50 C47 129.5(11)
N4 C50 C47 105.7(11)
N4 C51 C52 114.7(15)
N4 C51 C56 109.1(8)
C52 C51 C56 113.4(12)
N4 C51 H51 106.3
C52 C51 H51 106.3
C56 C51 H51 106.3
C51 C52 C53 103.6(19)
C51 C52 H52A 111.0
C53 C52 H52A 111.0
C51 C52 H52B 111.0
C53 C52 H52B 111.0
H52A C52 H52B 109.0
C55 C53 C54 102(2)
C55 C53 C52 107(2)
C54 C53 C52 121(3)
C55 C53 H53 109.0
C54 C53 H53 109.0
C52 C53 H53 109.0
C53 C54 H54A 109.5
C53 C54 H54B 109.5
H54A C54 H54B 109.5
C53 C54 H54C 109.5
H54A C54 H54C 109.5
H54B C54 H54C 109.5
C53 C55 H55A 109.5
C53 C55 H55B 109.5
H55A C55 H55B 109.5
C53 C55 H55C 109.5
H55A C55 H55C 109.5
H55B C55 H55C 109.5
O19 C56 O20 126.4(9)
O19 C56 C51 115.7(9)
O20 C56 C51 117.9(11)
O21 C57 O22 127.6(7)
O21 C57 C58 116.0(8)
O22 C57 C58 116.4(7)
N5 C58 C59 111.0(7)
N5 C58 C57 108.7(6)
C59 C58 C57 115.5(8)
N5 C58 H58 107.1
C59 C58 H58 107.1
C57 C58 H58 107.1
C58 C59 C60 116.7(9)
C58 C59 H59A 108.1
C60 C59 H59A 108.1
C58 C59 H59B 108.1
C60 C59 H59B 108.1
H59A C59 H59B 107.3
C61 C60 C62 109.1(10)
C61 C60 C59 114.5(11)
C62 C60 C59 112.1(8)
C61 C60 H60 106.9
C62 C60 H60 106.9
C59 C60 H60 106.9
C60 C61 H61A 109.5
C60 C61 H61B 109.5
H61A C61 H61B 109.5
C60 C61 H61C 109.5
H61A C61 H61C 109.5
H61B C61 H61C 109.5
C60 C62 H62A 109.5
C60 C62 H62B 109.5
H62A C62 H62B 109.5
C60 C62 H62C 109.5
H62A C62 H62C 109.5
H62B C62 H62C 109.5
O23 C63 N5 123.7(6)
O23 C63 C70 131.4(7)
N5 C63 C70 104.9(6)
O24 C64 N5 125.4(8)
O24 C64 C65 129.6(8)
N5 C64 C65 105.0(6)
C66 C65 C70 121.1(8)
C66 C65 C64 129.7(8)
C70 C65 C64 109.2(7)
C65 C66 C67 118.4(8)
C65 C66 H66 120.8
C67 C66 H66 120.8
C68 C67 C66 119.3(8)
C68 C67 H67 120.3
C66 C67 H67 120.3
C67 C68 C69 122.7(9)
C67 C68 S3 117.2(6)
C69 C68 S3 120.0(7)
C70 C69 C68 116.6(8)
C70 C69 H69 121.7
C68 C69 H69 121.7
C69 C70 C65 121.8(7)
C69 C70 C63 129.0(7)
C65 C70 C63 109.1(7)
C76 C71 C72 116.1(7)
C76 C71 H71 122.0
C72 C71 H71 122.0
C73 C72 C71 123.5(8)
C73 C72 S3 118.3(6)
C71 C72 S3 118.2(6)
C74 C73 C72 119.3(8)
C74 C73 H73 120.4
C72 C73 H73 120.4
C73 C74 C75 118.8(8)
C73 C74 H74 120.6
C75 C74 H74 120.6
C76 C75 C74 121.5(7)
C76 C75 C78 107.9(6)
C74 C75 C78 130.6(7)
C75 C76 C71 120.9(7)
C75 C76 C77 107.8(6)
C71 C76 C77 131.3(7)
O28 C77 N6 125.7(7)
O28 C77 C76 128.5(7)
N6 C77 C76 105.8(6)
O27 C78 N6 124.5(7)
O27 C78 C75 128.9(7)
N6 C78 C75 106.5(6)
N6 C79 C80 112.4(8)
N6 C79 C84 108.1(7)
C80 C79 C84 114.5(7)
N6 C79 H79 107.2
C80 C79 H79 107.2
C84 C79 H79 107.2
C79 C80 C81 110.2(9)
C79 C80 H80A 109.6
C81 C80 H80A 109.6
C79 C80 H80B 109.6
C81 C80 H80B 109.6
H80A C80 H80B 108.1
C83 C81 C80 112.6(12)
C83 C81 C82 113.1(14)
C80 C81 C82 105.0(12)
C83 C81 H81 108.6
C80 C81 H81 108.6
C82 C81 H81 108.6
C81 C82 H82A 109.5
C81 C82 H82B 109.5
H82A C82 H82B 109.5
C81 C82 H82C 109.5
H82A C82 H82C 109.5
H82B C82 H82C 109.5
C81 C83 H83A 109.5
C81 C83 H83B 109.5
H83A C83 H83B 109.5
C81 C83 H83C 109.5
H83A C83 H83C 109.5
H83B C83 H83C 109.5
O30 C84 O29 127.5(9)
O30 C84 C79 118.6(7)
O29 C84 C79 113.8(9)
O31 C85 O32 125.4(8)
O31 C85 C86 119.8(11)
O32 C85 C86 114.7(10)
N7 C86 C87 113.5(10)
N7 C86 C85 110.4(8)
C87 C86 C85 112.1(11)
N7 C86 H86 106.8
C87 C86 H86 106.8
C85 C86 H86 106.8
C86 C87 C88 115.6(13)
C86 C87 H87A 108.4
C88 C87 H87A 108.4
C86 C87 H87B 108.4
C88 C87 H87B 108.4
H87A C87 H87B 107.4
C89 C88 C87 115.7(14)
C89 C88 C90 112(2)
C87 C88 C90 105.5(13)
C89 C88 H88 107.7
C87 C88 H88 107.7
C90 C88 H88 107.7
C88 C89 H89A 109.5
C88 C89 H89B 109.5
H89A C89 H89B 109.5
C88 C89 H89C 109.5
H89A C89 H89C 109.5
H89B C89 H89C 109.5
C88 C90 H90A 109.5
C88 C90 H90B 109.5
H90A C90 H90B 109.5
C88 C90 H90C 109.5
H90A C90 H90C 109.5
H90B C90 H90C 109.5
O33 C91 N7 126.7(8)
O33 C91 C94 129.8(8)
N7 C91 C94 103.5(7)
O34 C92 N7 123.3(15)
O34 C92 C93 132.9(15)
N7 C92 C93 103.4(8)
C94 C93 C98 120.5(13)
C94 C93 C92 110.1(9)
C98 C93 C92 129.1(12)
C93 C94 C95 123.3(8)
C93 C94 C91 109.7(8)
C95 C94 C91 127.0(7)
C94 C95 C96 116.2(10)
C94 C95 H95 121.9
C96 C95 H95 121.9
C97 C96 C95 122.3(13)
C97 C96 S2 112.2(10)
C95 C96 S2 125.5(11)
C96 C97 C98 121.1(11)
C96 C97 H97 119.4
C98 C97 H97 119.4
C97 C98 C93 116.5(13)
C97 C98 H98 121.8
C93 C98 H98 121.8
C104 C99 C100 118.2(11)
C104 C99 H99 120.9
C100 C99 H99 120.9
C99 C100 C101 120.9(9)
C99 C100 S2 119.1(10)
C101 C100 S2 119.9(10)
C102 C101 C100 120.6(11)
C102 C101 H101 119.7
C100 C101 H101 119.7
C101 C102 C103 116.2(11)
C101 C102 H102 121.9
C103 C102 H102 121.9
C104 C103 C102 124.2(9)
C104 C103 C105 107.4(7)
C102 C103 C105 128.2(8)
C103 C104 C99 119.6(10)
C103 C104 C106 110.0(7)
C99 C104 C106 130.4(9)
O37 C105 N8 125.0(8)
O37 C105 C103 129.8(8)
N8 C105 C103 105.2(6)
O38 C106 N8 123.2(9)
O38 C106 C104 130.2(8)
N8 C106 C104 106.6(6)
N8 C107 C112 108.9(7)
N8 C107 C108 110.8(7)
C112 C107 C108 114.3(7)
N8 C107 H107 107.5
C112 C107 H107 107.5
C108 C107 H107 107.5
C109 C108 C107 113.1(8)
C109 C108 H10A 108.9
C107 C108 H10A 108.9
C109 C108 H10B 108.9
C107 C108 H10B 108.9
H10A C108 H10B 107.8
C110 C109 C108 111.9(9)
C110 C109 C111 110.1(9)
C108 C109 C111 112.3(8)
C110 C109 H109 107.4
C108 C109 H109 107.4
C111 C109 H109 107.4
C109 C110 H11A 109.5
C109 C110 H11B 109.5
H11A C110 H11B 109.5
C109 C110 H11C 109.5
H11A C110 H11C 109.5
H11B C110 H11C 109.5
C109 C111 H11D 109.5
C109 C111 H11E 109.5
H11D C111 H11E 109.5
C109 C111 H11F 109.5
H11D C111 H11F 109.5
H11E C111 H11F 109.5
O39 C112 O40 126.4(8)
O39 C112 C107 115.4(8)
O40 C112 C107 118.0(8)
S5A C113 D11A 109.5
S5A C113 D11B 109.5
D11A C113 D11B 109.5
S5A C113 D11C 109.5
D11A C113 D11C 109.5
D11B C113 D11C 109.5
S6B C115 D11D 109.5
S6B C115 D11E 109.5
D11D C115 D11E 109.5
S6B C115 D11F 109.5
D11D C115 D11F 109.5
D11E C115 D11F 109.5
S5A C114 D11G 109.5
S5A C114 D11H 109.5
D11G C114 D11H 109.5
S5A C114 D11I 109.5
D11G C114 D11I 109.5
D11H C114 D11I 109.5
S5B C117 D11M 109.5
S5B C117 D11N 109.5
D11M C117 D11N 109.5
S5B C117 D11O 109.5
D11M C117 D11O 109.5
D11N C117 D11O 109.5
S6A C117 D11J 109.5
S6A C117 D11K 109.5
D11J C117 D11K 109.5
S6A C117 D11L 109.5
D11J C117 D11L 109.5
D11K C117 D11L 109.5
S6A C118 D11P 109.5
S6A C118 D11Q 109.5
D11P C118 D11Q 109.5
S6A C118 D11R 109.5
D11P C118 D11R 109.5
D11Q C118 D11R 109.5
S5B C118 D11S 109.5
S5B C118 D11T 109.5
D11S C118 D11T 109.5
S5B C118 D11U 109.5
D11S C118 D11U 109.5
D11T C118 D11U 109.5
O46 S8 C125 119.7(16)
O46 S8 C124 105.3(12)
C125 S8 C124 92.6(17)
S8 C124 D12A 109.5
S8 C124 D12B 109.5
D12A C124 D12B 109.5
S8 C124 D12C 109.5
D12A C124 D12C 109.5
D12B C124 D12C 109.5
S8 C125 D12D 109.5
S8 C125 D12E 109.5
D12D C125 D12E 109.5
S8 C125 D12F 109.5
D12D C125 D12F 109.5
D12E C125 D12F 109.5
O47 S9 C122 107(2)
O47 S9 C123 105(2)
C122 S9 C123 90.6(17)
S9 C122 D12G 109.5
S9 C122 D12H 109.5
D12G C122 D12H 109.5
S9 C122 D12I 109.5
D12G C122 D12I 109.5
D12H C122 D12I 109.5
S9 C123 D12J 109.5
S9 C123 D12K 109.5
D12J C123 D12K 109.5
S9 C123 D12L 109.5
D12J C123 D12L 109.5
D12K C123 D12L 109.5
C120 S7 O45 101.7(16)
C120 S7 C121 113(3)
O45 S7 C121 95(2)
S7 C120 D12M 109.5
S7 C120 D12N 109.5
D12M C120 D12N 109.5
S7 C120 D12O 109.5
D12M C120 D12O 109.5
D12N C120 D12O 109.5
S7 C121 D12P 109.5
S7 C121 D12Q 109.5
D12P C121 D12Q 109.5
S7 C121 D12R 109.5
D12P C121 D12R 109.5
D12Q C121 D12R 109.5
O48 S10 C127 112.7(17)
O48 S10 C126 110.2(17)
C127 S10 C126 98.0(16)
S10 C126 D12S 109.5
S10 C126 D12T 109.5
D12S C126 D12T 109.5
S10 C126 D12U 109.5
D12S C126 D12U 109.5
D12T C126 D12U 109.5
S10 C127 D12V 109.5
S10 C127 D12W 109.5
D12V C127 D12W 109.5
S10 C127 D12X 109.5
D12V C127 D12X 109.5
D12W C127 D12X 109.5
S6B C116 D11V 109.5
S6B C116 D11W 109.5
D11V C116 D11W 109.5
S6B C116 D11X 109.5
D11V C116 D11X 109.5
D11W C116 D11X 109.5

loop_
_geom_bond_atom_site_label_1
_geom_bond_atom_site_label_2
_geom_bond_distance
Cu1 O11 1.975(5)
Cu1 O31 1.978(6)
Cu1 O21 1.985(5)
Cu1 O1 2.003(6)
Cu1 O41 2.107(8)
Cu1 Cu2 2.6540(13)
Cu2 O2 1.929(7)
Cu2 O12 1.936(6)
Cu2 O22 1.946(6)
Cu2 O32 1.947(7)
Cu2 O43B 2.058(16)
Cu2 O44A 2.196(12)
Cu3 O30 1.935(8)
Cu3 O9 1.950(10)
Cu3 O39 1.951(7)
Cu3 O19 1.974(8)
Cu3 O43A 2.11(2)
Cu3 O44B 2.227(12)
Cu3 Cu4 2.6569(13)
Cu4 O10 1.941(7)
Cu4 O40 1.950(6)
Cu4 O20 1.965(6)
Cu4 O29 1.986(6)
Cu4 O42 2.119(7)
S1 O6 1.425(11)
S1 O5 1.439(10)
S1 C12 1.749(10)
S1 C16 1.754(11)
S2 O36 1.397(14)
S2 O35 1.53(2)
S2 C96 1.712(12)
S2 C100 1.724(10)
S3 O25 1.418(8)
S3 O26 1.431(7)
S3 C68 1.772(9)
S3 C72 1.782(8)
S4 O15 1.401(9)
S4 O16 1.427(9)
S4 C44 1.755(9)
S4 C40 1.803(9)
S5A O44A 1.619(19)
S5A C113 1.69(2)
S5A C114 1.76(3)
S5B O43B 1.450(19)
S5B C117 1.76(2)
S5B C118 1.83(2)
S6A O43A 1.56(2)
S6A C118 1.71(2)
S6A C117 1.79(2)
S6B O44B 1.571(17)
S6B C115 1.66(2)
S6B C116 1.69(3)
O1 C1 1.307(16)
O2 C1 1.202(17)
O3 C7 1.214(17)
O4 C8 1.250(18)
O7 C22 1.193(14)
O8 C21 1.189(15)
O9 C28 1.250(19)
O10 C28 1.298(14)
O11 C29 1.258(10)
O12 C29 1.271(11)
O13 C36 1.220(10)
O14 C35 1.216(10)
O17 C49 1.208(16)
O18 C50 1.182(17)
O19 C56 1.196(14)
O20 C56 1.275(12)
O21 C57 1.257(10)
O22 C57 1.268(11)
O23 C63 1.207(9)
O24 C64 1.183(10)
O27 C78 1.214(10)
O28 C77 1.204(9)
O29 C84 1.269(10)
O30 C84 1.215(12)
O31 C85 1.234(14)
O32 C85 1.288(14)
O33 C91 1.165(11)
O34 C92 1.184(16)
O37 C105 1.193(9)
O38 C106 1.231(10)
O39 C112 1.260(11)
O40 C112 1.273(11)
O41 H41A 0.8926
O41 H41B 0.8991
O42 H42A 0.8915
O42 H42B 0.8985
N1 C7 1.370(16)
N1 C8 1.47(2)
N1 C2 1.484(12)
N2 C22 1.399(15)
N2 C21 1.404(15)
N2 C23 1.468(12)
N3 C36 1.395(9)
N3 C35 1.396(10)
N3 C30 1.443(11)
N4 C50 1.349(17)
N4 C49 1.408(19)
N4 C51 1.444(13)
N5 C64 1.419(10)
N5 C63 1.428(9)
N5 C58 1.462(10)
N6 C78 1.380(9)
N6 C77 1.395(10)
N6 C79 1.461(10)
N7 C91 1.375(11)
N7 C92 1.446(17)
N7 C86 1.457(12)
N8 C105 1.398(10)
N8 C106 1.406(10)
N8 C107 1.456(12)
C1 C2 1.555(15)
C2 C3 1.516(19)
C2 H2 1.0000
C3 C4 1.57(2)
C3 H3A 0.9900
C3 H3B 0.9900
C41 C40 1.383(13)
C41 C42 1.385(16)
C41 H41 0.9500
C4 C5 1.50(2)
C4 C6 1.53(2)
C4 H4 1.0000
C5 H5A 0.9800
C5 H5B 0.9800
C5 H5C 0.9800
C6 H6A 0.9800
C6 H6B 0.9800
C6 H6C 0.9800
C7 C10 1.499(14)
C8 C9 1.471(15)
C9 C14 1.36(2)
C9 C10 1.385(17)
C10 C11 1.368(13)
C11 C12 1.432(16)
C11 H11 0.9500
C12 C13 1.340(17)
C13 C14 1.413(19)
C13 H13 0.9500
C14 H14 0.9500
C15 C16 1.406(15)
C15 C20 1.426(13)
C15 H15 0.9500
C16 C17 1.368(17)
C17 C18 1.349(17)
C17 H17 0.9500
C18 C19 1.408(15)
C18 H18 0.9500
C19 C20 1.364(15)
C19 C22 1.484(14)
C20 C21 1.444(14)
C23 C28 1.524(17)
C23 C24 1.53(2)
C23 H23 1.0000
C24 C25A 1.537(19)
C24 H24A 0.9900
C24 H24B 0.9900
C25A C26A 1.51(3)
C25A C27A 1.52(3)
C25A H25A 1.0000
C26A H26A 0.9800
C26A H26B 0.9800
C26A H26C 0.9800
C27A H27A 0.9800
C27A H27B 0.9800
C27A H27C 0.9800
C29 C30 1.552(11)
C30 C31 1.518(15)
C30 H30 1.0000
C31 C32 1.525(12)
C31 H31A 0.9900
C31 H31B 0.9900
C32 C34 1.498(18)
C32 C33 1.52(2)
C32 H32 1.0000
C33 H33A 0.9800
C33 H33B 0.9800
C33 H33C 0.9800
C34 H34A 0.9800
C34 H34B 0.9800
C34 H34C 0.9800
C35 C38 1.499(11)
C36 C37 1.500(12)
C37 C42 1.364(11)
C37 C38 1.381(10)
C38 C39 1.381(12)
C39 C40 1.373(11)
C39 H39 0.9500
C42 H42 0.9500
C43 C48 1.365(14)
C43 C44 1.425(12)
C43 H43 0.9500
C44 C45 1.370(14)
C45 C46 1.356(15)
C45 H45 0.9500
C46 C47 1.407(12)
C46 H46 0.9500
C47 C48 1.367(15)
C47 C50 1.502(14)
C48 C49 1.484(12)
C51 C52 1.50(3)
C51 C56 1.516(13)
C51 H51 1.0000
C52 C53 1.59(2)
C52 H52A 0.9900
C52 H52B 0.9900
C53 C55 1.47(3)
C53 C54 1.52(3)
C53 H53 1.0000
C54 H54A 0.9800
C54 H54B 0.9800
C54 H54C 0.9800
C55 H55A 0.9800
C55 H55B 0.9800
C55 H55C 0.9800
C57 C58 1.520(10)
C58 C59 1.480(15)
C58 H58 1.0000
C59 C60 1.535(12)
C59 H59A 0.9900
C59 H59B 0.9900
C60 C61 1.453(18)
C60 C62 1.518(17)
C60 H60 1.0000
C61 H61A 0.9800
C61 H61B 0.9800
C61 H61C 0.9800
C62 H62A 0.9800
C62 H62B 0.9800
C62 H62C 0.9800
C63 C70 1.483(10)
C64 C65 1.486(11)
C65 C66 1.376(12)
C65 C70 1.380(11)
C66 C67 1.387(15)
C66 H66 0.9500
C67 C68 1.369(13)
C67 H67 0.9500
C68 C69 1.401(11)
C69 C70 1.357(11)
C69 H69 0.9500
C71 C76 1.389(11)
C71 C72 1.406(11)
C71 H71 0.9500
C72 C73 1.387(13)
C73 C74 1.368(14)
C73 H73 0.9500
C74 C75 1.400(11)
C74 H74 0.9500
C75 C76 1.387(10)
C75 C78 1.481(11)
C76 C77 1.488(10)
C79 C80 1.503(14)
C79 C84 1.550(14)
C79 H79 1.0000
C80 C81 1.579(18)
C80 H80A 0.9900
C80 H80B 0.9900
C81 C83 1.514(13)
C81 C82 1.58(2)
C81 H81 1.0000
C82 H82A 0.9800
C82 H82B 0.9800
C82 H82C 0.9800
C83 H83A 0.9800
C83 H83B 0.9800
C83 H83C 0.9800
C85 C86 1.517(13)
C86 C87 1.50(2)
C86 H86 1.0000
C87 C88 1.516(15)
C87 H87A 0.9900
C87 H87B 0.9900
C88 C89 1.46(3)
C88 C90 1.57(2)
C88 H88 1.0000
C89 H89A 0.9800
C89 H89B 0.9800
C89 H89C 0.9800
C90 H90A 0.9800
C90 H90B 0.9800
C90 H90C 0.9800
C91 C94 1.517(11)
C92 C93 1.470(18)
C93 C94 1.331(13)
C93 C98 1.437(17)
C94 C95 1.384(12)
C95 C96 1.386(12)
C95 H95 0.9500
C96 C97 1.37(2)
C97 C98 1.38(3)
C97 H97 0.9500
C98 H98 0.9500
C99 C104 1.382(12)
C99 C100 1.41(2)
C99 H99 0.9500
C100 C101 1.42(2)
C101 C102 1.375(16)
C101 H101 0.9500
C102 C103 1.413(13)
C102 H102 0.9500
C103 C104 1.366(12)
C103 C105 1.500(11)
C104 C106 1.434(13)
C107 C112 1.523(11)
C107 C108 1.530(13)
C107 H107 1.0000
C108 C109 1.511(11)
C108 H10A 0.9900
C108 H10B 0.9900
C109 C110 1.508(14)
C109 C111 1.525(13)
C109 H109 1.0000
C110 H11A 0.9800
C110 H11B 0.9800
C110 H11C 0.9800
C111 H11D 0.9800
C111 H11E 0.9800
C111 H11F 0.9800
C113 D11A 0.9800
C113 D11B 0.9800
C113 D11C 0.9800
C115 D11D 0.9800
C115 D11E 0.9800
C115 D11F 0.9800
C114 D11G 0.9800
C114 D11H 0.9800
C114 D11I 0.9800
C117 D11M 0.9800
C117 D11N 0.9800
C117 D11O 0.9800
C117 D11J 0.9800
C117 D11K 0.9800
C117 D11L 0.9800
C118 D11P 0.9800
C118 D11Q 0.9800
C118 D11R 0.9800
C118 D11S 0.9800
C118 D11T 0.9800
C118 D11U 0.9800
S8 O46 1.499(18)
S8 C125 1.63(2)
S8 C124 1.79(2)
C124 D12A 0.9800
C124 D12B 0.9800
C124 D12C 0.9800
C125 D12D 0.9800
C125 D12E 0.9800
C125 D12F 0.9800
S9 O47 1.50(3)
S9 C122 1.69(2)
S9 C123 1.99(4)
C122 D12G 0.9800
C122 D12H 0.9800
C122 D12I 0.9800
C123 D12J 0.9800
C123 D12K 0.9800
C123 D12L 0.9800
S7 C120 1.52(3)
S7 O45 1.54(3)
S7 C121 1.58(4)
C120 D12M 0.9800
C120 D12N 0.9800
C120 D12O 0.9800
C121 D12P 0.9800
C121 D12Q 0.9800
C121 D12R 0.9800
S10 O48 1.46(2)
S10 C127 1.67(4)
S10 C126 1.82(2)
C126 D12S 0.9800
C126 D12T 0.9800
C126 D12U 0.9800
C127 D12V 0.9800
C127 D12W 0.9800
C127 D12X 0.9800
C116 D11V 0.9800
C116 D11W 0.9800
C116 D11X 0.9800

loop_
_geom_torsion_atom_site_label_1
_geom_torsion_atom_site_label_2
_geom_torsion_atom_site_label_3
_geom_torsion_atom_site_label_4
_geom_torsion
C118 S6A O43A Cu3 149.5(16)
C117 S6A O43A Cu3 -112.8(17)
C117 S5B O43B Cu2 141.4(16)
C118 S5B O43B Cu2 -122.1(19)
C113 S5A O44A Cu2 125.9(15)
C114 S5A O44A Cu2 -144(3)
C115 S6B O44B Cu3 115.6(15)
C116 S6B O44B Cu3 -104(2)
Cu2 O2 C1 O1 -6.7(17)
Cu2 O2 C1 C2 169.0(7)
Cu1 O1 C1 O2 -3.2(16)
Cu1 O1 C1 C2 -178.9(7)
C7 N1 C2 C3 -79.6(15)
C8 N1 C2 C3 114.5(14)
C7 N1 C2 C1 45.1(18)
C8 N1 C2 C1 -120.8(12)
O2 C1 C2 N1 43.2(15)
O1 C1 C2 N1 -140.5(11)
O2 C1 C2 C3 162.5(10)
O1 C1 C2 C3 -21.1(14)
N1 C2 C3 C4 -69.1(13)
C1 C2 C3 C4 171.7(9)
C2 C3 C4 C5 166.0(11)
C2 C3 C4 C6 -65.7(15)
C8 N1 C7 O3 173.4(12)
C2 N1 C7 O3 7(2)
C8 N1 C7 C10 -8.5(13)
C2 N1 C7 C10 -175.4(11)
C7 N1 C8 O4 -173.7(14)
C2 N1 C8 O4 -6(2)
C7 N1 C8 C9 8.5(14)
C2 N1 C8 C9 176.4(9)
O4 C8 C9 C14 -5(2)
N1 C8 C9 C14 172.3(12)
O4 C8 C9 C10 177.6(15)
N1 C8 C9 C10 -4.7(12)
C14 C9 C10 C11 7.2(15)
C8 C9 C10 C11 -175.4(9)
C14 C9 C10 C7 -177.5(10)
C8 C9 C10 C7 -0.2(11)
O3 C7 C10 C11 -1.8(18)
N1 C7 C10 C11 -179.7(9)
O3 C7 C10 C9 -176.7(12)
N1 C7 C10 C9 5.4(11)
C9 C10 C11 C12 -5.9(12)
C7 C10 C11 C12 179.8(8)
C10 C11 C12 C13 2.8(13)
C10 C11 C12 S1 178.0(6)
O6 S1 C12 C13 -15.6(9)
O5 S1 C12 C13 -145.7(8)
C16 S1 C12 C13 99.1(9)
O6 S1 C12 C11 168.9(7)
O5 S1 C12 C11 38.8(8)
C16 S1 C12 C11 -76.4(8)
C11 C12 C13 C14 -0.7(15)
S1 C12 C13 C14 -175.9(8)
C10 C9 C14 C13 -4.7(17)
C8 C9 C14 C13 178.6(12)
C12 C13 C14 C9 1.5(17)
C20 C15 C16 C17 -0.9(16)
C20 C15 C16 S1 175.7(8)
O6 S1 C16 C17 -146.1(10)
O5 S1 C16 C17 -14.3(10)
C12 S1 C16 C17 99.3(10)
O6 S1 C16 C15 37.0(11)
O5 S1 C16 C15 168.8(8)
C12 S1 C16 C15 -77.5(9)
C15 C16 C17 C18 -1.2(19)
S1 C16 C17 C18 -177.9(11)
C16 C17 C18 C19 2(2)
C17 C18 C19 C20 -1(2)
C17 C18 C19 C22 176.6(12)
C18 C19 C20 C15 -1.0(18)
C22 C19 C20 C15 -179.2(10)
C18 C19 C20 C21 -179.4(13)
C22 C19 C20 C21 2.4(13)
C16 C15 C20 C19 2.0(15)
C16 C15 C20 C21 180.0(12)
C22 N2 C21 O8 174.0(15)
C23 N2 C21 O8 -2(3)
C22 N2 C21 C20 -1.1(16)
C23 N2 C21 C20 -177.6(13)
C19 C20 C21 O8 -175.4(17)
C15 C20 C21 O8 6(3)
C19 C20 C21 N2 -0.9(15)
C15 C20 C21 N2 -179.1(12)
C21 N2 C22 O7 -177.9(13)
C23 N2 C22 O7 -1(2)
C21 N2 C22 C19 2.5(15)
C23 N2 C22 C19 179.0(12)
C20 C19 C22 O7 177.3(13)
C18 C19 C22 O7 -1(2)
C20 C19 C22 N2 -3.1(13)
C18 C19 C22 N2 178.9(12)
C22 N2 C23 C28 -117.6(14)
C21 N2 C23 C28 58(2)
C22 N2 C23 C24 116.7(15)
C21 N2 C23 C24 -67.4(16)
N2 C23 C24 C25A -55(2)
C28 C23 C24 C25A -176.2(17)
C23 C24 C25A C26A -65(2)
C23 C24 C25A C27A 174(2)
Cu3 O9 C28 O10 -5.1(18)
Cu3 O9 C28 C23 174.4(9)
Cu4 O10 C28 O9 -6.5(17)
Cu4 O10 C28 C23 174.0(8)
N2 C23 C28 O9 34.3(18)
C24 C23 C28 O9 156.3(13)
N2 C23 C28 O10 -146.2(12)
C24 C23 C28 O10 -24.1(15)
Cu1 O11 C29 O12 -5.3(10)
Cu1 O11 C29 C30 177.6(5)
Cu2 O12 C29 O11 -6.6(11)
Cu2 O12 C29 C30 170.5(5)
C36 N3 C30 C31 121.2(8)
C35 N3 C30 C31 -67.9(10)
C36 N3 C30 C29 -110.6(8)
C35 N3 C30 C29 60.3(10)
O11 C29 C30 N3 -148.5(7)
O12 C29 C30 N3 34.0(9)
O11 C29 C30 C31 -22.0(10)
O12 C29 C30 C31 160.6(7)
N3 C30 C31 C32 -64.0(10)
C29 C30 C31 C32 171.2(7)
C30 C31 C32 C34 -60.2(13)
C30 C31 C32 C33 176.0(10)
C36 N3 C35 O14 172.9(10)
C30 N3 C35 O14 1.0(15)
C36 N3 C35 C38 -6.4(9)
C30 N3 C35 C38 -178.3(7)
C35 N3 C36 O13 -175.8(9)
C30 N3 C36 O13 -3.9(13)
C35 N3 C36 C37 6.2(9)
C30 N3 C36 C37 178.1(7)
O13 C36 C37 C42 0.6(15)
N3 C36 C37 C42 178.5(9)
O13 C36 C37 C38 178.7(9)
N3 C36 C37 C38 -3.4(8)
C42 C37 C38 C39 0.9(12)
C36 C37 C38 C39 -177.4(7)
C42 C37 C38 C35 177.8(8)
C36 C37 C38 C35 -0.4(9)
O14 C35 C38 C39 1.4(16)
N3 C35 C38 C39 -179.3(8)
O14 C35 C38 C37 -175.2(10)
N3 C35 C38 C37 4.0(9)
C37 C38 C39 C40 -2.9(11)
C35 C38 C39 C40 -179.1(8)
C38 C39 C40 C41 3.0(12)
C38 C39 C40 S4 177.4(6)
C42 C41 C40 C39 -1.1(15)
C42 C41 C40 S4 -175.4(8)
O15 S4 C40 C39 31.1(8)
O16 S4 C40 C39 162.2(7)
C44 S4 C40 C39 -84.5(7)
O15 S4 C40 C41 -154.4(8)
O16 S4 C40 C41 -23.2(9)
C44 S4 C40 C41 90.0(8)
C38 C37 C42 C41 1.2(13)
C36 C37 C42 C41 179.0(8)
C40 C41 C42 C37 -1.1(15)
C48 C43 C44 C45 -1.5(12)
C48 C43 C44 S4 173.5(6)
O15 S4 C44 C45 -16.2(8)
O16 S4 C44 C45 -149.2(8)
C40 S4 C44 C45 98.0(7)
O15 S4 C44 C43 168.7(7)
O16 S4 C44 C43 35.8(8)
C40 S4 C44 C43 -77.1(7)
C43 C44 C45 C46 0.5(14)
S4 C44 C45 C46 -174.5(8)
C44 C45 C46 C47 1.5(15)
C45 C46 C47 C48 -2.6(15)
C45 C46 C47 C50 175.6(11)
C44 C43 C48 C47 0.3(13)
C44 C43 C48 C49 -177.9(10)
C46 C47 C48 C43 1.7(15)
C50 C47 C48 C43 -176.8(9)
C46 C47 C48 C49 -179.7(10)
C50 C47 C48 C49 1.7(12)
C50 N4 C49 O17 -179.5(14)
C51 N4 C49 O17 1(2)
C50 N4 C49 C48 -0.8(14)
C51 N4 C49 C48 179.5(12)
C43 C48 C49 O17 -4(2)
C47 C48 C49 O17 178.0(12)
C43 C48 C49 N4 177.7(10)
C47 C48 C49 N4 -0.7(12)
C49 N4 C50 O18 179.7(15)
C51 N4 C50 O18 -1(3)
C49 N4 C50 C47 1.8(15)
C51 N4 C50 C47 -178.5(12)
C48 C47 C50 O18 180.0(16)
C46 C47 C50 O18 2(2)
C48 C47 C50 N4 -2.2(14)
C46 C47 C50 N4 179.4(11)
C50 N4 C51 C52 108(2)
C49 N4 C51 C52 -71.9(16)
C50 N4 C51 C56 -123.1(15)
C49 N4 C51 C56 57(2)
N4 C51 C52 C53 -75(2)
C56 C51 C52 C53 158.5(15)
C51 C52 C53 C55 -176(2)
C51 C52 C53 C54 -61(4)
Cu3 O19 C56 O20 -8.0(16)
Cu3 O19 C56 C51 171.3(9)
Cu4 O20 C56 O19 -4.4(16)
Cu4 O20 C56 C51 176.3(10)
N4 C51 C56 O19 35(2)
C52 C51 C56 O19 164.1(14)
N4 C51 C56 O20 -145.7(14)
C52 C51 C56 O20 -16(2)
Cu1 O21 C57 O22 -4.7(12)
Cu1 O21 C57 C58 177.3(5)
Cu2 O22 C57 O21 -6.7(12)
Cu2 O22 C57 C58 171.3(5)
C64 N5 C58 C59 108.0(9)
C63 N5 C58 C59 -74.7(9)
C64 N5 C58 C57 -123.9(8)
C63 N5 C58 C57 53.4(11)
O21 C57 C58 N5 -146.3(7)
O22 C57 C58 N5 35.4(10)
O21 C57 C58 C59 -20.8(11)
O22 C57 C58 C59 160.9(8)
N5 C58 C59 C60 -64.9(10)
C57 C58 C59 C60 170.8(7)
C58 C59 C60 C61 172.6(10)
C58 C59 C60 C62 -62.4(11)
C64 N5 C63 O23 178.4(8)
C58 N5 C63 O23 0.8(13)
C64 N5 C63 C70 -2.5(8)
C58 N5 C63 C70 180.0(7)
C63 N5 C64 O24 -178.3(8)
C58 N5 C64 O24 -0.7(12)
C63 N5 C64 C65 3.0(8)
C58 N5 C64 C65 -179.4(7)
O24 C64 C65 C66 -1.8(15)
N5 C64 C65 C66 176.8(9)
O24 C64 C65 C70 178.9(9)
N5 C64 C65 C70 -2.4(8)
C70 C65 C66 C67 -2.9(14)
C64 C65 C66 C67 177.9(9)
C65 C66 C67 C68 2.6(15)
C66 C67 C68 C69 -1.6(14)
C66 C67 C68 S3 -179.5(8)
O25 S3 C68 C67 -143.4(7)
O26 S3 C68 C67 -10.9(8)
C72 S3 C68 C67 103.0(7)
O25 S3 C68 C69 38.6(8)
O26 S3 C68 C69 171.1(6)
C72 S3 C68 C69 -75.0(7)
C67 C68 C69 C70 0.7(12)
S3 C68 C69 C70 178.6(6)
C68 C69 C70 C65 -1.0(11)
C68 C69 C70 C63 179.6(8)
C66 C65 C70 C69 2.2(13)
C64 C65 C70 C69 -178.5(7)
C66 C65 C70 C63 -178.3(8)
C64 C65 C70 C63 1.0(9)
O23 C63 C70 C69 -0.6(15)
N5 C63 C70 C69 -179.7(8)
O23 C63 C70 C65 179.9(9)
N5 C63 C70 C65 0.8(9)
C76 C71 C72 C73 -1.6(11)
C76 C71 C72 S3 176.3(5)
O25 S3 C72 C73 -10.7(8)
O26 S3 C72 C73 -143.2(7)
C68 S3 C72 C73 103.6(7)
O25 S3 C72 C71 171.3(6)
O26 S3 C72 C71 38.8(8)
C68 S3 C72 C71 -74.4(7)
C71 C72 C73 C74 0.7(14)
S3 C72 C73 C74 -177.1(7)
C72 C73 C74 C75 1.2(14)
C73 C74 C75 C76 -2.4(13)
C73 C74 C75 C78 178.5(9)
C74 C75 C76 C71 1.5(12)
C78 C75 C76 C71 -179.2(7)
C74 C75 C76 C77 -177.5(8)
C78 C75 C76 C77 1.8(8)
C72 C71 C76 C75 0.4(10)
C72 C71 C76 C77 179.2(7)
C78 N6 C77 O28 177.0(8)
C79 N6 C77 O28 -0.3(14)
C78 N6 C77 C76 -2.6(9)
C79 N6 C77 C76 -179.8(7)
C75 C76 C77 O28 -179.2(8)
C71 C76 C77 O28 2.0(14)
C75 C76 C77 N6 0.3(8)
C71 C76 C77 N6 -178.5(8)
C77 N6 C78 O27 -175.3(8)
C79 N6 C78 O27 1.9(14)
C77 N6 C78 C75 3.7(9)
C79 N6 C78 C75 -179.2(8)
C76 C75 C78 O27 175.5(9)
C74 C75 C78 O27 -5.3(16)
C76 C75 C78 N6 -3.3(9)
C74 C75 C78 N6 175.9(9)
C78 N6 C79 C80 111.0(9)
C77 N6 C79 C80 -72.2(11)
C78 N6 C79 C84 -121.7(8)
C77 N6 C79 C84 55.2(11)
N6 C79 C80 C81 -74.6(11)
C84 C79 C80 C81 161.5(9)
C79 C80 C81 C83 -66.0(15)
C79 C80 C81 C82 170.4(10)
Cu3 O30 C84 O29 -1.0(13)
Cu3 O30 C84 C79 176.1(6)
Cu4 O29 C84 O30 -10.3(12)
Cu4 O29 C84 C79 172.4(5)
N6 C79 C84 O30 34.0(11)
C80 C79 C84 O30 160.1(8)
N6 C79 C84 O29 -148.5(8)
C80 C79 C84 O29 -22.4(11)
Cu1 O31 C85 O32 -5.9(14)
Cu1 O31 C85 C86 178.1(7)
Cu2 O32 C85 O31 -5.0(13)
Cu2 O32 C85 C86 171.2(6)
C91 N7 C86 C87 -73.8(12)
C92 N7 C86 C87 116.5(13)
C91 N7 C86 C85 53.0(16)
C92 N7 C86 C85 -116.6(12)
O31 C85 C86 N7 -146.1(11)
O32 C85 C86 N7 37.5(14)
O31 C85 C86 C87 -18.5(13)
O32 C85 C86 C87 165.1(9)
N7 C86 C87 C88 -65.8(13)
C85 C86 C87 C88 168.3(9)
C86 C87 C88 C89 -60(2)
C86 C87 C88 C90 175.9(14)
C92 N7 C91 O33 174.6(10)
C86 N7 C91 O33 3.9(17)
C92 N7 C91 C94 -4.9(11)
C86 N7 C91 C94 -175.7(9)
C91 N7 C92 O34 -179.0(18)
C86 N7 C92 O34 -9(2)
C91 N7 C92 C93 7.2(13)
C86 N7 C92 C93 177.7(10)
O34 C92 C93 C94 -180(2)
N7 C92 C93 C94 -6.7(13)
O34 C92 C93 C98 6(3)
N7 C92 C93 C98 179.4(13)
C98 C93 C94 C95 -1.7(17)
C92 C93 C94 C95 -176.2(9)
C98 C93 C94 C91 178.5(11)
C92 C93 C94 C91 4.0(13)
O33 C91 C94 C93 -179.1(11)
N7 C91 C94 C93 0.5(10)
O33 C91 C94 C95 1.2(15)
N7 C91 C94 C95 -179.3(8)
C93 C94 C95 C96 2.7(13)
C91 C94 C95 C96 -177.6(8)
C94 C95 C96 C97 -2.9(14)
C94 C95 C96 S2 175.0(7)
O36 S2 C96 C97 -16.5(12)
O35 S2 C96 C97 -148.7(9)
C100 S2 C96 C97 100.6(10)
O36 S2 C96 C95 165.5(10)
O35 S2 C96 C95 33.2(10)
C100 S2 C96 C95 -77.5(10)
C95 C96 C97 C98 2.1(19)
S2 C96 C97 C98 -176.0(11)
C96 C97 C98 C93 -1(2)
C94 C93 C98 C97 1(2)
C92 C93 C98 C97 174.1(13)
C104 C99 C100 C101 0.0(17)
C104 C99 C100 S2 176.5(8)
O36 S2 C100 C99 31.1(15)
O35 S2 C100 C99 165.6(9)
C96 S2 C100 C99 -86.0(10)
O36 S2 C100 C101 -152.4(14)
O35 S2 C100 C101 -17.9(11)
C96 S2 C100 C101 90.4(11)
C99 C100 C101 C102 2.1(18)
S2 C100 C101 C102 -174.3(9)
C100 C101 C102 C103 -4.5(16)
C101 C102 C103 C104 5.4(15)
C101 C102 C103 C105 -179.9(9)
C102 C103 C104 C99 -3.5(14)
C105 C103 C104 C99 -179.1(9)
C102 C103 C104 C106 178.7(9)
C105 C103 C104 C106 3.0(9)
C100 C99 C104 C103 0.6(15)
C100 C99 C104 C106 178.0(10)
C106 N8 C105 O37 -173.7(8)
C107 N8 C105 O37 -2.7(13)
C106 N8 C105 C103 4.5(8)
C107 N8 C105 C103 175.5(7)
C104 C103 C105 O37 173.5(9)
C102 C103 C105 O37 -1.9(15)
C104 C103 C105 N8 -4.6(9)
C102 C103 C105 N8 180.0(9)
C105 N8 C106 O38 174.0(9)
C107 N8 C106 O38 3.0(13)
C105 N8 C106 C104 -2.8(9)
C107 N8 C106 C104 -173.8(7)
C103 C104 C106 O38 -176.8(10)
C99 C104 C106 O38 5.6(18)
C103 C104 C106 N8 -0.3(10)
C99 C104 C106 N8 -177.9(10)
C105 N8 C107 C112 -115.7(8)
C106 N8 C107 C112 54.2(10)
C105 N8 C107 C108 117.8(8)
C106 N8 C107 C108 -72.4(9)
N8 C107 C108 C109 -74.3(9)
C112 C107 C108 C109 162.2(8)
C107 C108 C109 C110 -73.3(12)
C107 C108 C109 C111 162.3(8)
Cu3 O39 C112 O40 -5.0(15)
Cu3 O39 C112 C107 170.4(6)
Cu4 O40 C112 O39 -8.4(14)
Cu4 O40 C112 C107 176.3(6)
N8 C107 C112 O39 36.4(11)
C108 C107 C112 O39 160.9(9)
N8 C107 C112 O40 -147.7(8)
C108 C107 C112 O40 -23.2(12)

loop_
_platon_squeeze_void_nr
_platon_squeeze_void_average_x
_platon_squeeze_void_average_y
_platon_squeeze_void_average_z
_platon_squeeze_void_volume
_platon_squeeze_void_count_electrons
_platon_squeeze_void_content
1 -0.275 0.813 0.264 312 97 ' '
2 0.091 0.401 0.623 28 3 ' '
3 0.275 0.399 0.897 134 48 ' '
4 0.545 0.278 0.314 16 2 ' '
5 0.676 0.324 0.213 6 1 ' '
6 0.722 0.202 0.534 27 3 ' '
7 0.715 0.041 0.705 8 0 ' '
